data_7025572
loop_
_publ_author_name
'Guo, Xiaofang'
'Zhu, Kaiyue'
'Li, Zifeng'
'Li, Gang'
'Lu, Huijie'
'Zang, Shuangquan'
'Hou, Hongwei'

_publ_section_title
;
 An unprecedented 2-D cluster polymer constructed from unique
 mixed-valence Cu(I)6Cu(II)6 subunits.
;
_journal_issue 24
_journal_name_full 'Dalton transactions (Cambridge, England : 2003)'
_journal_page_first 5611
_journal_page_last 5613
_journal_paper_doi 10.1039/c001831g
_journal_volume 39
_journal_year 2010
_chemical_formula_sum 'C99 H113 Cu18 N18 O46 S9'
_chemical_formula_weight 3723.33
_chemical_name_systematic
;
?
;
_space_group_IT_number 2
_symmetry_cell_setting triclinic
_symmetry_space_group_name_Hall '-P 1'
_symmetry_space_group_name_H-M 'P -1'
_atom_sites_solution_hydrogens geom
_atom_sites_solution_primary direct
_atom_sites_solution_secondary difmap
_audit_creation_method SHELXL-97
_cell_angle_alpha 77.651(3)
_cell_angle_beta 87.562(4)
_cell_angle_gamma 79.089(4)
_cell_formula_units_Z 2
_cell_length_a 14.9022(17)
_cell_length_b 23.706(2)
_cell_length_c 24.274(3)
_cell_measurement_reflns_used 650
_cell_measurement_temperature 291(2)
_cell_measurement_theta_max 25.1
_cell_measurement_theta_min 2
_cell_volume 8225.5(16)
_computing_structure_refinement 'SHELXL-97 (Sheldrick, 1997)'
_computing_structure_solution 'SHELXS-97 (Sheldrick, 1990)'
_diffrn_ambient_temperature 291(2)
_diffrn_measured_fraction_theta_full 0.981
_diffrn_measured_fraction_theta_max 0.981
_diffrn_measurement_device_type Bruker
_diffrn_radiation_monochromator graphite
_diffrn_radiation_source 'fine-focus sealed tube'
_diffrn_radiation_type MoK\a
_diffrn_radiation_wavelength 0.71073
_diffrn_reflns_av_R_equivalents 0.0377
_diffrn_reflns_av_sigmaI/netI 0.0662
_diffrn_reflns_limit_h_max 17
_diffrn_reflns_limit_h_min -17
_diffrn_reflns_limit_k_max 28
_diffrn_reflns_limit_k_min -27
_diffrn_reflns_limit_l_max 28
_diffrn_reflns_limit_l_min -28
_diffrn_reflns_number 56644
_diffrn_reflns_theta_full 25.00
_diffrn_reflns_theta_max 25.00
_diffrn_reflns_theta_min 3.02
_exptl_absorpt_coefficient_mu 2.458
_exptl_absorpt_correction_T_max 0.8276
_exptl_absorpt_correction_T_min 0.7911
_exptl_absorpt_correction_type multi-scan
_exptl_absorpt_process_details sadabs
_exptl_crystal_colour 'Dark green'
_exptl_crystal_density_diffrn 1.503
_exptl_crystal_density_method 'not measured'
_exptl_crystal_description PRISMATIC
_exptl_crystal_F_000 3734
_exptl_crystal_size_max 0.10
_exptl_crystal_size_mid 0.08
_exptl_crystal_size_min 0.08
_platon_squeeze_details
;
;
_refine_diff_density_max 2.375
_refine_diff_density_min -1.602
_refine_diff_density_rms 0.128
_refine_ls_extinction_method none
_refine_ls_goodness_of_fit_ref 1.042
_refine_ls_hydrogen_treatment mixed
_refine_ls_matrix_type full
_refine_ls_number_parameters 1720
_refine_ls_number_reflns 28449
_refine_ls_number_restraints 168
_refine_ls_restrained_S_all 1.053
_refine_ls_R_factor_all 0.0798
_refine_ls_R_factor_gt 0.0638
_refine_ls_shift/su_max 0.001
_refine_ls_shift/su_mean 0.000
_refine_ls_structure_factor_coef Fsqd
_refine_ls_weighting_details 'calc w=1/[\s^2^(Fo^2^)+(0.1015P)^2^+8.6661P] where P=(Fo^2^+2Fc^2^)/3'
_refine_ls_weighting_scheme calc
_refine_ls_wR_factor_gt 0.1713
_refine_ls_wR_factor_ref 0.1839
_reflns_number_gt 21880
_reflns_number_total 28449
_reflns_threshold_expression >2sigma(I)
_cod_data_source_file c001831g.txt
_cod_data_source_block 152
_cod_depositor_comments
;
The following automatic conversions were performed:

'_symmetry_cell_setting' value 'Triclinic' changed to 'triclinic'
according to /home/saulius/struct/CIF-dictionaries/cif_core.dic
dictionary named 'cif_core.dic' version 2.4.2 from 2011-04-26.

Automatic conversion script
Id: cif_fix_values 1891 2012-01-12 08:04:46Z andrius 
;
_cod_original_sg_symbol_H-M P-1
_cod_database_code 7025572

loop_
_symmetry_equiv_pos_as_xyz
'x, y, z'
'-x, -y, -z'

loop_
_atom_site_label
_atom_site_type_symbol
_atom_site_fract_x
_atom_site_fract_y
_atom_site_fract_z
_atom_site_U_iso_or_equiv
_atom_site_adp_type
_atom_site_occupancy
_atom_site_symmetry_multiplicity
_atom_site_calc_flag
_atom_site_refinement_flags
_atom_site_disorder_assembly
_atom_site_disorder_group
O35 O -0.079(5) 0.499(3) 0.151(2) 0.153(3) Uani 0(2) 1 d P A 1
H7W H -0.0817 0.4632 0.1537 0.230 Uiso 0(2) 1 d PR A 1
H8W H -0.0278 0.4845 0.1377 0.230 Uiso 0(2) 1 d PR A 1
O35' O -0.0782(18) 0.4990(9) 0.1507(8) 0.153(3) Uani 1(2) 1 d P A 2
H7E H -0.0814 0.4631 0.1536 0.230 Uiso 1(2) 1 d PR A 2
H8F H -0.0274 0.4844 0.1376 0.230 Uiso 1(2) 1 d PR A 2
C1 C 0.4357(3) 0.0818(2) 0.3636(2) 0.0314(12) Uani 1 1 d . . .
C2 C 0.3618(3) 0.1262(2) 0.3846(2) 0.0362(13) Uani 1 1 d . . .
H2A H 0.3817 0.1346 0.4190 0.043 Uiso 1 1 calc R . .
H2B H 0.3506 0.1626 0.3565 0.043 Uiso 1 1 calc R . .
C3 C 0.2014(3) 0.1324(2) 0.40785(19) 0.0300(12) Uani 1 1 d . . .
C4 C 0.1077(3) 0.0628(2) 0.40282(19) 0.0282(11) Uani 1 1 d . . .
C5 C 0.0127(3) 0.0519(2) 0.4036(2) 0.0280(11) Uani 1 1 d . . .
C6 C -0.0430(3) 0.0538(2) 0.4504(2) 0.0312(12) Uani 1 1 d . . .
H6A H -0.0225 0.0648 0.4815 0.037 Uiso 1 1 calc R . .
C7 C -0.1292(4) 0.0395(2) 0.4514(3) 0.0441(15) Uani 1 1 d . . .
H7A H -0.1665 0.0407 0.4830 0.053 Uiso 1 1 calc R . .
C8 C -0.1587(4) 0.0233(2) 0.4047(3) 0.0497(16) Uani 1 1 d . . .
H8A H -0.2162 0.0134 0.4051 0.060 Uiso 1 1 calc R . .
C9 C -0.1051(4) 0.0218(3) 0.3583(3) 0.0526(17) Uani 1 1 d . . .
H9A H -0.1262 0.0109 0.3273 0.063 Uiso 1 1 calc R . .
C10 C -0.0189(4) 0.0364(2) 0.3568(2) 0.0399(14) Uani 1 1 d . . .
H10A H 0.0174 0.0358 0.3247 0.048 Uiso 1 1 calc R . .
C11 C -0.1010(3) 0.0734(2) 0.69263(19) 0.0298(12) Uani 1 1 d . . .
C12 C -0.0856(3) 0.1021(2) 0.63180(19) 0.0293(11) Uani 1 1 d . . .
H12A H -0.0882 0.0748 0.6076 0.035 Uiso 1 1 calc R . .
H12B H -0.1330 0.1364 0.6200 0.035 Uiso 1 1 calc R . .
C13 C 0.0316(3) 0.1480(2) 0.57900(19) 0.0254(11) Uani 1 1 d . . .
C14 C 0.1785(3) 0.1526(2) 0.6118(2) 0.0286(11) Uani 1 1 d . . .
C15 C 0.2698(3) 0.1672(2) 0.5969(2) 0.0316(12) Uani 1 1 d . . .
C16 C 0.3126(3) 0.1600(2) 0.5468(2) 0.0386(14) Uani 1 1 d . . .
H16A H 0.2837 0.1455 0.5210 0.046 Uiso 1 1 calc R . .
C17 C 0.3980(4) 0.1741(3) 0.5347(2) 0.0500(17) Uani 1 1 d . . .
H17A H 0.4274 0.1684 0.5012 0.060 Uiso 1 1 calc R . .
C18 C 0.4392(4) 0.1965(2) 0.5727(2) 0.0421(15) Uani 1 1 d . . .
H18A H 0.4952 0.2080 0.5634 0.051 Uiso 1 1 calc R . .
C19 C 0.4002(4) 0.2026(2) 0.6235(3) 0.0438(15) Uani 1 1 d . . .
H19A H 0.4300 0.2163 0.6494 0.053 Uiso 1 1 calc R . .
C20 C 0.3154(4) 0.1878(2) 0.6354(2) 0.0428(14) Uani 1 1 d . . .
H20A H 0.2878 0.1917 0.6698 0.051 Uiso 1 1 calc R . .
C21 C 0.2637(5) 0.3289(3) 0.6601(3) 0.0591(19) Uani 1 1 d . . .
C22 C 0.2135(4) 0.3284(3) 0.6057(3) 0.0489(16) Uani 1 1 d . . .
H22A H 0.1991 0.3680 0.5831 0.059 Uiso 1 1 calc R . .
H22B H 0.2524 0.3039 0.5836 0.059 Uiso 1 1 calc R . .
C23 C 0.0757(4) 0.3007(2) 0.5819(2) 0.0349(13) Uani 1 1 d . . .
C24 C -0.0370(4) 0.2651(2) 0.6451(2) 0.0405(14) Uani 1 1 d . . .
C25 C -0.1335(4) 0.2566(3) 0.6515(2) 0.0471(16) Uani 1 1 d . . .
C26 C -0.2005(4) 0.2902(3) 0.6155(3) 0.0539(17) Uani 1 1 d . . .
H26A H -0.1857 0.3192 0.5862 0.065 Uiso 1 1 calc R . .
C27 C -0.2898(5) 0.2817(3) 0.6220(3) 0.064(2) Uani 1 1 d . . .
H27A H -0.3350 0.3049 0.5974 0.077 Uiso 1 1 calc R . .
C28 C -0.3113(5) 0.2374(3) 0.6661(3) 0.077(2) Uani 1 1 d . . .
H28A H -0.3711 0.2311 0.6712 0.093 Uiso 1 1 calc R . .
C29 C -0.2445(5) 0.2037(3) 0.7014(3) 0.076(2) Uani 1 1 d . . .
H29A H -0.2590 0.1739 0.7300 0.091 Uiso 1 1 calc R . .
C30 C -0.1565(5) 0.2128(3) 0.6960(3) 0.0593(19) Uani 1 1 d . . .
H30A H -0.1121 0.1902 0.7214 0.071 Uiso 1 1 calc R . .
C31 C -0.4448(4) 0.4311(3) 0.4522(3) 0.069(2) Uani 1 1 d . . .
C32 C -0.3553(4) 0.3872(3) 0.4583(3) 0.0566(18) Uani 1 1 d . . .
H32A H -0.3528 0.3606 0.4949 0.068 Uiso 1 1 calc R . .
H32B H -0.3506 0.3642 0.4293 0.068 Uiso 1 1 calc R . .
C33 C -0.1960(3) 0.3926(2) 0.4537(2) 0.0334(12) Uani 1 1 d . . .
C34 C -0.1282(4) 0.4777(2) 0.4307(2) 0.0371(13) Uani 1 1 d . . .
C35 C -0.0417(4) 0.5005(2) 0.4161(2) 0.0429(14) Uani 1 1 d . . .
C36 C 0.0389(4) 0.4757(3) 0.4463(3) 0.0461(15) Uani 1 1 d . . .
H36A H 0.0402 0.4433 0.4759 0.055 Uiso 1 1 calc R . .
C37 C 0.1173(4) 0.4994(3) 0.4319(3) 0.0558(17) Uani 1 1 d . . .
H37A H 0.1717 0.4818 0.4509 0.067 Uiso 1 1 calc R . .
C38 C 0.1148(5) 0.5482(3) 0.3902(4) 0.071(2) Uani 1 1 d . . .
H38A H 0.1672 0.5644 0.3816 0.085 Uiso 1 1 calc R . .
C39 C 0.0346(5) 0.5741(3) 0.3602(4) 0.079(3) Uani 1 1 d . . .
H39A H 0.0338 0.6071 0.3315 0.094 Uiso 1 1 calc R . .
C40 C -0.0440(5) 0.5505(3) 0.3733(3) 0.063(2) Uani 1 1 d . . .
H40A H -0.0979 0.5680 0.3537 0.076 Uiso 1 1 calc R . .
C41 C 0.0986(7) 0.5189(5) 0.2444(5) 0.1300(14) Uani 1 1 d U . .
C42 C 0.0976(5) 0.4580(3) 0.2810(3) 0.068(2) Uani 1 1 d . . .
H42A H 0.1401 0.4286 0.2659 0.082 Uiso 1 1 calc R . .
H42B H 0.1160 0.4566 0.3191 0.082 Uiso 1 1 calc R . .
C43 C -0.0157(4) 0.3999(2) 0.3149(2) 0.0343(12) Uani 1 1 d . . .
C44 C -0.1753(4) 0.4215(2) 0.2940(2) 0.0442(15) Uani 1 1 d . . .
C45 C -0.2642(4) 0.4018(3) 0.3029(3) 0.0461(15) Uani 1 1 d . . .
C46 C -0.2718(4) 0.3431(3) 0.3090(3) 0.0541(17) Uani 1 1 d . . .
H46A H -0.2195 0.3148 0.3081 0.065 Uiso 1 1 calc R . .
C47 C -0.3573(4) 0.3263(3) 0.3164(3) 0.066(2) Uani 1 1 d . . .
H47A H -0.3621 0.2872 0.3200 0.079 Uiso 1 1 calc R . .
C48 C -0.4326(5) 0.3676(4) 0.3181(4) 0.080(3) Uani 1 1 d . . .
H48A H -0.4895 0.3567 0.3234 0.096 Uiso 1 1 calc R . .
C49 C -0.4263(5) 0.4258(4) 0.3122(4) 0.080(3) Uani 1 1 d . . .
H49A H -0.4790 0.4537 0.3134 0.096 Uiso 1 1 calc R . .
C50 C -0.3443(4) 0.4429(3) 0.3046(3) 0.066(2) Uani 1 1 d . . .
H50A H -0.3412 0.4824 0.3004 0.079 Uiso 1 1 calc R . .
C51 C -0.1953(3) 0.1247(2) 0.2536(2) 0.0315(12) Uani 1 1 d . . .
C52 C -0.1749(3) 0.1631(2) 0.2918(2) 0.0323(12) Uani 1 1 d . . .
H52A H -0.2237 0.1969 0.2896 0.039 Uiso 1 1 calc R . .
H52B H -0.1704 0.1412 0.3306 0.039 Uiso 1 1 calc R . .
C53 C -0.0471(3) 0.2070(2) 0.30640(19) 0.0275(11) Uani 1 1 d . . .
C54 C 0.0692(4) 0.2318(2) 0.2404(2) 0.0403(14) Uani 1 1 d . . .
C55 C 0.1432(5) 0.2677(4) 0.2271(3) 0.0728(4) Uani 1 1 d U . .
C56 C 0.2111(5) 0.2639(4) 0.2620(3) 0.0726(5) Uani 1 1 d U . .
H56A H 0.2124 0.2377 0.2966 0.087 Uiso 1 1 calc R . .
C57 C 0.2817(5) 0.2971(4) 0.2499(3) 0.0736(5) Uani 1 1 d U . .
H57A H 0.3307 0.2912 0.2743 0.088 Uiso 1 1 calc R . .
C58 C 0.2744(5) 0.3386(4) 0.2003(3) 0.0752(5) Uani 1 1 d U . .
H58A H 0.3187 0.3619 0.1915 0.090 Uiso 1 1 calc R . .
C59 C 0.2039(5) 0.3465(4) 0.1636(3) 0.0758(5) Uani 1 1 d U . .
H59A H 0.1991 0.3758 0.1311 0.091 Uiso 1 1 calc R . .
C60 C 0.1372(5) 0.3087(4) 0.1761(3) 0.0746(5) Uani 1 1 d U . .
H60A H 0.0909 0.3116 0.1506 0.090 Uiso 1 1 calc R . .
C61 C 0.0855(3) 0.0842(2) 0.1611(2) 0.0302(11) Uani 1 1 d . . .
C62 C 0.1586(3) 0.0700(2) 0.1180(2) 0.0330(12) Uani 1 1 d . . .
H62A H 0.1309 0.0612 0.0862 0.040 Uiso 1 1 calc R . .
H62B H 0.1875 0.1038 0.1043 0.040 Uiso 1 1 calc R . .
C63 C 0.3042(3) 0.0058(2) 0.11748(18) 0.0292(11) Uani 1 1 d . . .
C64 C 0.3609(3) -0.0818(2) 0.1852(2) 0.0315(12) Uani 1 1 d . . .
C65 C 0.4359(4) -0.1332(2) 0.1974(2) 0.0341(13) Uani 1 1 d . . .
C66 C 0.5216(4) -0.1289(3) 0.2098(2) 0.0441(15) Uani 1 1 d . . .
H66A H 0.5347 -0.0923 0.2104 0.053 Uiso 1 1 calc R . .
C67 C 0.5907(4) -0.1785(3) 0.2217(3) 0.0546(18) Uani 1 1 d . . .
H67A H 0.6491 -0.1743 0.2300 0.066 Uiso 1 1 calc R . .
C68 C 0.5740(4) -0.2324(3) 0.2214(3) 0.0501(17) Uani 1 1 d . . .
H68A H 0.6208 -0.2651 0.2293 0.060 Uiso 1 1 calc R . .
C69 C 0.4879(5) -0.2389(3) 0.2095(3) 0.0594(19) Uani 1 1 d . . .
H69A H 0.4759 -0.2760 0.2094 0.071 Uiso 1 1 calc R . .
C70 C 0.4178(4) -0.1892(3) 0.1973(3) 0.0473(16) Uani 1 1 d . . .
H70A H 0.3593 -0.1934 0.1892 0.057 Uiso 1 1 calc R . .
C71 C 0.8192(3) -0.0532(2) 0.21924(18) 0.0284(11) Uani 1 1 d . . .
C72 C 0.7526(3) -0.0512(2) 0.1736(2) 0.0287(11) Uani 1 1 d . . .
H72A H 0.7846 -0.0520 0.1381 0.034 Uiso 1 1 calc R . .
H72B H 0.7229 -0.0851 0.1831 0.034 Uiso 1 1 calc R . .
C73 C 0.6209(3) 0.0146(2) 0.13141(18) 0.0269(11) Uani 1 1 d . . .
C74 C 0.5642(3) 0.1126(2) 0.13910(19) 0.0290(12) Uani 1 1 d . . .
C75 C 0.4973(4) 0.1679(2) 0.1178(2) 0.0385(14) Uani 1 1 d . . .
C76 C 0.5284(5) 0.2215(3) 0.1043(3) 0.0534(17) Uani 1 1 d . . .
H76A H 0.5898 0.2221 0.1090 0.064 Uiso 1 1 calc R . .
C77 C 0.4694(5) 0.2729(3) 0.0842(3) 0.066(2) Uani 1 1 d . . .
H77A H 0.4905 0.3081 0.0735 0.079 Uiso 1 1 calc R . .
C78 C 0.3756(7) 0.2711(3) 0.0802(4) 0.091(3) Uani 1 1 d . . .
H78A H 0.3341 0.3057 0.0675 0.109 Uiso 1 1 calc R . .
C79 C 0.3459(5) 0.2194(3) 0.0947(4) 0.081(2) Uani 1 1 d U . .
H79A H 0.2839 0.2191 0.0924 0.098 Uiso 1 1 calc R . .
C80 C 0.4057(4) 0.1671(3) 0.1127(3) 0.0575(17) Uani 1 1 d . . .
H80A H 0.3845 0.1317 0.1213 0.069 Uiso 1 1 calc R . .
C81 C 0.4390(6) -0.3024(3) 0.0596(4) 0.085(3) Uani 1 1 d . . .
C82 C 0.4655(5) -0.2417(3) 0.0528(3) 0.061(2) Uani 1 1 d . . .
H82A H 0.4840 -0.2363 0.0889 0.074 Uiso 1 1 calc R . .
H82B H 0.5162 -0.2385 0.0267 0.074 Uiso 1 1 calc R . .
C83 C 0.3925(4) -0.1424(2) 0.0196(2) 0.0369(13) Uani 1 1 d . . .
C84 C 0.2444(4) -0.1072(3) -0.0206(2) 0.0408(14) Uani 1 1 d . . .
C85 C 0.1738(4) -0.0542(3) -0.0458(2) 0.0393(13) Uani 1 1 d . . .
C86 C 0.1492(3) -0.0070(2) -0.0203(2) 0.0374(13) Uani 1 1 d . . .
H86A H 0.1780 -0.0065 0.0128 0.045 Uiso 1 1 calc R . .
C87 C 0.0820(4) 0.0396(3) -0.0435(3) 0.0524(17) Uani 1 1 d . . .
H87A H 0.0655 0.0714 -0.0261 0.063 Uiso 1 1 calc R . .
C88 C 0.0392(4) 0.0388(3) -0.0929(3) 0.0581(19) Uani 1 1 d . . .
H88A H -0.0059 0.0702 -0.1088 0.070 Uiso 1 1 calc R . .
C89 C 0.0636(4) -0.0084(3) -0.1183(3) 0.0480(16) Uani 1 1 d . . .
H89A H 0.0353 -0.0089 -0.1516 0.058 Uiso 1 1 calc R . .
C90 C 0.1285(4) -0.0539(3) -0.0950(2) 0.0422(14) Uani 1 1 d . . .
H90A H 0.1436 -0.0860 -0.1122 0.051 Uiso 1 1 calc R . .
C91 C 0.3827(6) -0.0122(4) 0.5129(4) 0.104(3) Uani 1 1 d . . .
H91A H 0.3882 -0.0409 0.5478 0.155 Uiso 1 1 calc R . .
H91B H 0.3543 0.0254 0.5199 0.155 Uiso 1 1 calc R . .
H91C H 0.4423 -0.0100 0.4970 0.155 Uiso 1 1 calc R . .
C92 C 0.3902(4) -0.0910(2) 0.3518(3) 0.0427(14) Uani 1 1 d . . .
H92A H 0.3785 -0.1276 0.3455 0.064 Uiso 1 1 calc R . .
H92B H 0.4346 -0.0985 0.3812 0.064 Uiso 1 1 calc R . .
H92C H 0.4131 -0.0695 0.3177 0.064 Uiso 1 1 calc R . .
C96 C 0.2512(4) 0.1059(3) 0.2507(3) 0.0530(17) Uani 1 1 d . . .
H96A H 0.2904 0.1225 0.2707 0.079 Uiso 1 1 calc R . .
H96B H 0.1892 0.1160 0.2629 0.079 Uiso 1 1 calc R . .
H96C H 0.2556 0.1213 0.2110 0.079 Uiso 1 1 calc R . .
C97 C 0.6266(4) -0.0317(2) 0.3232(2) 0.0426(14) Uani 1 1 d . . .
H97A H 0.5780 -0.0390 0.3495 0.064 Uiso 1 1 calc R . .
H97B H 0.6806 -0.0317 0.3434 0.064 Uiso 1 1 calc R . .
H97C H 0.6389 -0.0619 0.3017 0.064 Uiso 1 1 calc R . .
C98 C 0.1866(10) -0.1537(7) 0.1179(6) 0.175(6) Uani 1 1 d U . .
H98A H 0.1552 -0.1565 0.1534 0.263 Uiso 1 1 d R . .
H98B H 0.1475 -0.1283 0.0888 0.263 Uiso 1 1 d R . .
H98C H 0.2409 -0.1380 0.1200 0.263 Uiso 1 1 d R . .
C99 C 0.2404(9) 0.1886(6) 0.9135(6) 0.163(5) Uani 1 1 d U . .
H99A H 0.2965 0.1860 0.8925 0.245 Uiso 1 1 calc R . .
H99B H 0.2290 0.1498 0.9288 0.245 Uiso 1 1 calc R . .
H99C H 0.2451 0.2082 0.9437 0.245 Uiso 1 1 calc R . .
C103 C 0.8872(8) 0.3525(4) 0.1855(4) 0.127(4) Uani 1 1 d . . .
H10E H 0.9415 0.3615 0.1987 0.191 Uiso 1 1 calc R . .
H10F H 0.8695 0.3200 0.2116 0.191 Uiso 1 1 calc R . .
H10G H 0.8389 0.3862 0.1822 0.191 Uiso 1 1 calc R . .
C104 C 0.2872(5) 0.8265(3) 0.4991(4) 0.074(2) Uani 1 1 d . . .
H10H H 0.2477 0.8322 0.5305 0.111 Uiso 1 1 calc R . .
H10I H 0.3092 0.7852 0.5017 0.111 Uiso 1 1 calc R . .
H10J H 0.2539 0.8426 0.4645 0.111 Uiso 1 1 calc R . .
Cu1 Cu 0.01745(4) 0.17325(3) 0.43708(2) 0.02646(13) Uani 1 1 d . . .
Cu2 Cu 0.12293(4) 0.22023(3) 0.49486(2) 0.02812(14) Uani 1 1 d . . .
Cu3 Cu -0.05942(4) 0.27269(3) 0.52106(3) 0.03205(15) Uani 1 1 d . . .
Cu4 Cu -0.00398(4) 0.35769(3) 0.44780(3) 0.03070(14) Uani 1 1 d . . .
Cu5 Cu -0.09779(4) 0.30957(3) 0.37840(3) 0.03057(14) Uani 1 1 d . . .
Cu6 Cu 0.07442(4) 0.25950(3) 0.35686(2) 0.02892(14) Uani 1 1 d . . .
Cu7 Cu 0.29599(4) 0.02170(3) 0.38519(3) 0.03328(15) Uani 1 1 d . . .
Cu8 Cu 0.06231(4) 0.10499(3) 0.69772(2) 0.02997(14) Uani 1 1 d . . .
Cu9 Cu 0.12107(7) 0.27464(4) 0.70085(3) 0.0646(2) Uani 1 1 d . . .
Cu10 Cu -0.32176(5) 0.50209(3) 0.44605(3) 0.04885(19) Uani 1 1 d . . .
Cu11 Cu -0.07923(7) 0.51080(4) 0.23840(4) 0.0762(3) Uani 1 1 d . . .
Cu12 Cu -0.04431(4) 0.16254(3) 0.20434(2) 0.03235(15) Uani 1 1 d . . .
Cu13 Cu 0.19926(4) -0.01245(3) 0.22034(2) 0.03063(15) Uani 1 1 d . . .
Cu14 Cu 0.70698(4) 0.05286(3) 0.21715(2) 0.02825(14) Uani 1 1 d . . .
Cu15 Cu 0.47341(4) -0.05418(3) 0.08443(2) 0.02749(14) Uani 1 1 d . . .
Cu16 Cu 0.47479(4) 0.06272(3) 0.05427(2) 0.02855(14) Uani 1 1 d . . .
Cu17 Cu 0.35659(4) -0.01831(3) -0.00412(2) 0.02844(14) Uani 1 1 d . . .
Cu18 Cu 0.28295(7) -0.22995(4) 0.01770(5) 0.0780(3) Uani 1 1 d . . .
N1 N 0.2778(3) 0.10209(18) 0.39524(18) 0.0320(10) Uani 1 1 d . . .
N2 N 0.1190(3) 0.11357(17) 0.41529(16) 0.0276(9) Uani 1 1 d . . .
N3 N 0.0038(3) 0.11943(17) 0.62686(15) 0.0267(9) Uani 1 1 d . . .
N4 N 0.1173(3) 0.16227(17) 0.57035(16) 0.0258(9) Uani 1 1 d . . .
N5 N 0.1295(3) 0.3056(2) 0.62118(19) 0.0424(12) Uani 1 1 d . . .
N6 N -0.0086(3) 0.28514(18) 0.59327(17) 0.0354(11) Uani 1 1 d . . .
N7 N -0.2797(3) 0.4197(2) 0.4528(2) 0.0415(12) Uani 1 1 d . . .
N8 N -0.1207(3) 0.41963(17) 0.44641(17) 0.0317(10) Uani 1 1 d . . .
N9 N 0.0055(3) 0.4459(2) 0.2811(2) 0.0509(14) Uani 1 1 d . A .
N10 N -0.1018(3) 0.38545(19) 0.31875(17) 0.0352(11) Uani 1 1 d . . .
N11 N -0.0879(3) 0.18238(17) 0.27411(16) 0.0279(9) Uani 1 1 d . . .
N12 N 0.0330(3) 0.22897(18) 0.29228(16) 0.0292(10) Uani 1 1 d . . .
N13 N 0.2264(3) 0.02035(18) 0.14336(16) 0.0287(10) Uani 1 1 d . . .
N14 N 0.3696(3) -0.04201(18) 0.13784(15) 0.0270(9) Uani 1 1 d . . .
N15 N 0.6843(3) 0.00279(17) 0.16843(15) 0.0264(9) Uani 1 1 d . . .
N16 N 0.5558(3) 0.06507(17) 0.12016(15) 0.0257(9) Uani 1 1 d . . .
N17 N 0.3862(3) -0.1970(2) 0.0314(2) 0.0462(13) Uani 1 1 d . . .
N18 N 0.3208(3) -0.09722(19) -0.00074(16) 0.0322(10) Uani 1 1 d . . .
S1 S 0.19373(8) 0.20696(5) 0.41394(5) 0.0277(3) Uani 1 1 d . . .
S2 S -0.04478(8) 0.17466(5) 0.52214(5) 0.0251(3) Uani 1 1 d . . .
S3 S 0.10874(8) 0.31326(5) 0.51036(5) 0.0311(3) Uani 1 1 d . . .
S4 S -0.17221(8) 0.31572(5) 0.46064(5) 0.0300(3) Uani 1 1 d . . .
S5 S 0.06553(8) 0.35326(5) 0.36259(5) 0.0302(3) Uani 1 1 d . . .
S6 S -0.09322(8) 0.21598(5) 0.37261(5) 0.0257(3) Uani 1 1 d . . .
S7 S 0.32961(8) 0.04797(5) 0.05191(4) 0.0266(3) Uani 1 1 d . . .
S8 S 0.61419(8) -0.03650(5) 0.08874(5) 0.0266(3) Uani 1 1 d . . .
S9 S 0.49634(9) -0.12039(5) 0.02951(5) 0.0301(3) Uani 1 1 d . . .
O1 O 0.4195(2) 0.03156(15) 0.36400(15) 0.0363(9) Uani 1 1 d . . .
O2 O 0.5105(2) 0.09721(17) 0.34856(17) 0.0431(10) Uani 1 1 d . . .
O3 O 0.1680(2) 0.02318(14) 0.38835(15) 0.0358(9) Uani 1 1 d . . .
O4 O -0.0427(2) 0.07234(15) 0.72906(13) 0.0328(8) Uani 1 1 d . . .
O5 O -0.1709(2) 0.05117(15) 0.70329(13) 0.0311(8) Uani 1 1 d . . .
O6 O 0.1658(2) 0.13364(16) 0.66439(14) 0.0352(9) Uani 1 1 d . . .
O7 O 0.2316(4) 0.3036(2) 0.7058(2) 0.0791(16) Uani 1 1 d U . .
O8 O 0.3326(4) 0.3511(2) 0.6554(2) 0.0786(16) Uani 1 1 d . . .
O9 O 0.0106(3) 0.2494(2) 0.69097(17) 0.0664(14) Uani 1 1 d . . .
O10 O -0.4440(3) 0.4852(2) 0.4439(2) 0.0668(14) Uani 1 1 d . . .
O11 O -0.5167(3) 0.4095(2) 0.4574(3) 0.0924(17) Uani 1 1 d U . .
O12 O -0.2011(3) 0.51592(16) 0.42651(19) 0.0498(11) Uani 1 1 d . . .
O13 O 0.0249(4) 0.5490(3) 0.2216(4) 0.152(3) Uani 1 1 d . A .
O14 O 0.1754(5) 0.5333(3) 0.2363(3) 0.1325(14) Uani 1 1 d U . .
O15 O -0.1785(3) 0.47332(19) 0.2633(2) 0.0639(14) Uani 1 1 d . A .
O16 O -0.1412(2) 0.11628(15) 0.21308(13) 0.0315(8) Uani 1 1 d . . .
O17 O -0.2651(2) 0.10283(15) 0.26487(14) 0.0324(8) Uani 1 1 d . . .
O18 O 0.0463(3) 0.21102(18) 0.20021(15) 0.0453(10) Uani 1 1 d . . .
O19 O 0.0232(2) 0.12669(15) 0.14496(13) 0.0325(8) Uani 1 1 d . . .
O20 O 0.0932(2) 0.05282(15) 0.21017(13) 0.0310(8) Uani 1 1 d . . .
O21 O 0.2953(2) -0.07919(16) 0.22091(14) 0.0379(9) Uani 1 1 d . . .
O22 O 0.8080(2) -0.01308(15) 0.24620(13) 0.0305(8) Uani 1 1 d . . .
O23 O 0.8824(2) -0.09790(15) 0.22921(13) 0.0321(8) Uani 1 1 d . . .
O24 O 0.6239(2) 0.11758(15) 0.17249(14) 0.0352(9) Uani 1 1 d . . .
O25 O 0.3591(4) -0.3043(2) 0.0454(3) 0.100(2) Uani 1 1 d U . .
O26 O 0.4997(5) -0.3446(2) 0.0779(3) 0.119(3) Uani 1 1 d . . .
O27 O 0.2235(3) -0.15648(19) -0.02231(19) 0.0583(12) Uani 1 1 d . . .
O28 O 0.3300(3) -0.02851(19) 0.47568(17) 0.0527(12) Uani 1 1 d . . .
H28B H 0.3063 -0.0626 0.4884 0.063 Uiso 1 1 calc R . .
O29 O 0.3075(2) -0.05722(14) 0.36790(14) 0.0327(8) Uani 1 1 d . . .
H29B H 0.2550 -0.0735 0.3705 0.039 Uiso 1 1 calc R . .
O30 O 0.1624(3) 0.2069(2) 0.76792(19) 0.0669(14) Uani 1 1 d . . .
O31 O 0.0442(5) 0.3247(3) 0.7643(2) 0.118(3) Uani 1 1 d . . .
H1W H -0.0019 0.3158 0.7836 0.177 Uiso 1 1 d R . .
H2W H 0.0749 0.3448 0.7786 0.177 Uiso 1 1 d R . .
O32 O -0.3685(4) 0.5852(2) 0.4380(3) 0.112(2) Uani 1 1 d . . .
H3W H -0.4013 0.5868 0.4673 0.167 Uiso 1 1 d R . .
H4W H -0.3581 0.6086 0.4077 0.167 Uiso 1 1 d R . .
O33 O -0.3379(4) 0.4953(3) 0.5452(2) 0.0997(18) Uani 1 1 d U . .
H5W H -0.3408 0.4622 0.5665 0.150 Uiso 1 1 d R . .
H6W H -0.3814 0.5245 0.5442 0.150 Uiso 1 1 d R . .
O34 O -0.1649(4) 0.5876(2) 0.2171(3) 0.108(2) Uani 1 1 d . A .
O36 O -0.1318(3) 0.2323(2) 0.1373(2) 0.0690(10) Uani 1 1 d U . .
H36B H -0.1072 0.2513 0.1088 0.083 Uiso 1 1 d R . .
O37 O 0.2786(3) 0.04344(16) 0.26207(15) 0.0389(9) Uani 1 1 d . . .
H37 H 0.3276 0.0252 0.2859 0.047 Uiso 1 1 calc R . .
O38 O 0.6005(2) 0.02375(15) 0.28635(13) 0.0321(8) Uani 1 1 d . . .
H38B H 0.5439 0.0474 0.2894 0.038 Uiso 1 1 calc R . .
O39 O 0.2055(6) -0.2135(4) 0.1046(3) 0.176(4) Uani 1 1 d . . .
H39B H 0.1927 -0.2428 0.1286 0.211 Uiso 1 1 d R . .
O40 O 0.1874(5) -0.2664(3) -0.0047(4) 0.144(3) Uani 1 1 d U . .
O42 O 0.1620(8) 0.2230(3) 0.8749(3) 0.193(5) Uani 1 1 d . . .
H42 H 0.1626 0.2091 0.8467 0.290 Uiso 1 1 d R . .
O43 O 0.5272(5) 0.2090(4) 0.4166(3) 0.176(4) Uani 1 1 d . . .
H9W H 0.4948 0.2353 0.3923 0.264 Uiso 1 1 d R . .
H10W H 0.5639 0.1899 0.3964 0.264 Uiso 1 1 d R . .
O44 O 0.9044(5) 0.3377(3) 0.1319(3) 0.105(2) Uani 1 1 d . . .
H44 H 0.9579 0.3173 0.1326 0.158 Uiso 1 1 d R . .
O45 O 0.3606(3) 0.8545(2) 0.4998(2) 0.0649(14) Uani 1 1 d . . .
H45 H 0.3930 0.8378 0.5271 0.097 Uiso 1 1 calc R . .
O50 O 0.9859(6) 0.1888(5) 0.0298(3) 0.202(5) Uani 1 1 d . . .
H11W H 0.9967 0.1702 0.0635 0.302 Uiso 1 1 d R . .
H12W H 0.9523 0.2224 0.0275 0.302 Uiso 1 1 d R . .
O52 O 0.6570(7) 0.6036(3) 0.2488(4) 0.210(4) Uani 1 1 d . . .
H13W H 0.7127 0.5984 0.2386 0.315 Uiso 1 1 d R . .
H14W H 0.6590 0.6175 0.2782 0.315 Uiso 1 1 d R . .
C100 C -0.2290(5) 0.2366(4) 0.1372(3) 0.0777(12) Uani 1 1 d U . .
H10B H -0.2435 0.1979 0.1469 0.117 Uiso 1 1 calc R . .
H10C H -0.2525 0.2558 0.1004 0.117 Uiso 1 1 calc R . .
H10D H -0.2561 0.2589 0.1643 0.117 Uiso 1 1 calc R . .

loop_
_atom_site_aniso_label
_atom_site_aniso_U_11
_atom_site_aniso_U_22
_atom_site_aniso_U_33
_atom_site_aniso_U_23
_atom_site_aniso_U_13
_atom_site_aniso_U_12
O35 0.224(9) 0.126(6) 0.095(5) -0.013(5) -0.005(6) -0.006(6)
O35' 0.224(9) 0.126(6) 0.095(5) -0.013(5) -0.005(6) -0.006(6)
C1 0.020(2) 0.044(3) 0.032(3) -0.012(2) 0.002(2) -0.004(2)
C2 0.024(2) 0.039(3) 0.046(3) -0.018(2) 0.001(2) 0.000(2)
C3 0.029(2) 0.035(3) 0.024(2) -0.0066(19) 0.004(2) -0.001(2)
C4 0.027(2) 0.031(2) 0.024(2) -0.0050(19) 0.0004(19) 0.000(2)
C5 0.031(2) 0.021(2) 0.028(2) -0.0035(19) -0.003(2) 0.001(2)
C6 0.031(2) 0.024(2) 0.037(3) -0.006(2) 0.004(2) -0.001(2)
C7 0.034(3) 0.031(3) 0.062(4) -0.002(3) 0.005(3) -0.002(2)
C8 0.033(3) 0.037(3) 0.080(4) -0.018(3) -0.015(3) 0.000(2)
C9 0.042(3) 0.052(3) 0.060(4) -0.021(3) -0.030(3) 0.017(3)
C10 0.039(3) 0.037(3) 0.038(3) -0.012(2) -0.010(2) 0.015(2)
C11 0.033(3) 0.031(2) 0.022(2) -0.0084(19) -0.004(2) 0.006(2)
C12 0.024(2) 0.038(3) 0.027(2) -0.010(2) 0.0090(19) -0.007(2)
C13 0.021(2) 0.031(2) 0.022(2) -0.0082(18) -0.0008(18) 0.0037(19)
C14 0.028(2) 0.026(2) 0.027(2) -0.0045(19) 0.000(2) 0.005(2)
C15 0.030(2) 0.024(2) 0.034(3) 0.002(2) -0.004(2) 0.001(2)
C16 0.027(3) 0.046(3) 0.039(3) -0.006(2) -0.006(2) 0.001(2)
C17 0.035(3) 0.071(4) 0.036(3) -0.004(3) -0.002(3) 0.000(3)
C18 0.025(3) 0.045(3) 0.053(3) 0.000(3) -0.004(2) -0.009(2)
C19 0.033(3) 0.043(3) 0.056(3) -0.016(3) -0.006(3) 0.000(2)
C20 0.039(3) 0.045(3) 0.043(3) -0.011(3) -0.003(3) -0.001(3)
C21 0.062(4) 0.043(3) 0.071(4) -0.001(3) -0.025(4) -0.013(3)
C22 0.059(4) 0.034(3) 0.055(4) -0.012(3) -0.016(3) -0.004(3)
C23 0.044(3) 0.028(2) 0.031(3) -0.013(2) -0.006(2) 0.005(2)
C24 0.058(3) 0.039(3) 0.023(2) -0.007(2) 0.002(2) -0.003(3)
C25 0.058(4) 0.042(3) 0.035(3) -0.011(2) 0.015(3) 0.004(3)
C26 0.059(4) 0.059(4) 0.047(3) -0.016(3) 0.019(3) -0.020(3)
C27 0.059(4) 0.081(5) 0.056(4) -0.017(3) 0.017(3) -0.025(4)
C28 0.074(5) 0.076(4) 0.100(5) -0.049(4) 0.042(4) -0.031(4)
C29 0.090(5) 0.045(4) 0.090(5) -0.015(3) 0.056(4) -0.016(4)
C30 0.077(4) 0.043(3) 0.051(4) -0.009(3) 0.022(3) 0.000(3)
C31 0.021(3) 0.094(5) 0.110(5) -0.066(4) -0.001(3) -0.004(3)
C32 0.034(3) 0.059(4) 0.082(4) -0.036(3) 0.003(3) 0.000(3)
C33 0.033(3) 0.033(3) 0.035(3) -0.013(2) -0.001(2) 0.000(2)
C34 0.035(3) 0.034(3) 0.041(3) -0.011(2) -0.002(2) 0.002(2)
C35 0.049(3) 0.031(3) 0.050(3) -0.018(2) 0.008(3) 0.000(2)
C36 0.046(3) 0.040(3) 0.054(3) -0.018(3) 0.006(3) -0.004(3)
C37 0.048(3) 0.045(3) 0.080(4) -0.026(3) 0.009(3) -0.013(3)
C38 0.055(4) 0.046(4) 0.116(6) -0.025(4) 0.025(4) -0.014(3)
C39 0.071(5) 0.042(4) 0.109(6) 0.004(4) 0.031(4) -0.007(4)
C40 0.051(4) 0.046(4) 0.079(5) 0.004(3) 0.006(4) 0.004(3)
C41 0.102(2) 0.113(2) 0.157(2) 0.041(2) -0.006(2) -0.054(2)
C42 0.059(4) 0.049(4) 0.088(5) 0.016(4) -0.009(4) -0.022(3)
C43 0.041(3) 0.028(2) 0.032(3) -0.003(2) 0.002(2) -0.005(2)
C44 0.046(3) 0.039(3) 0.041(3) 0.002(2) 0.000(3) -0.002(3)
C45 0.035(3) 0.048(3) 0.050(3) -0.012(3) -0.007(3) 0.010(3)
C46 0.034(3) 0.061(4) 0.071(4) -0.026(3) -0.015(3) -0.001(3)
C47 0.036(3) 0.078(5) 0.087(5) -0.024(4) -0.006(3) -0.008(3)
C48 0.040(4) 0.099(6) 0.098(6) -0.022(5) -0.010(4) -0.005(4)
C49 0.038(4) 0.073(5) 0.116(7) -0.008(5) -0.009(4) 0.011(4)
C50 0.043(4) 0.055(4) 0.086(5) -0.002(4) -0.004(4) 0.008(3)
C51 0.030(3) 0.037(3) 0.026(2) -0.010(2) -0.004(2) 0.004(2)
C52 0.026(2) 0.046(3) 0.026(2) -0.015(2) 0.004(2) -0.001(2)
C53 0.027(2) 0.028(2) 0.021(2) -0.0015(19) -0.0021(19) 0.006(2)
C54 0.038(3) 0.050(3) 0.035(3) -0.017(2) 0.015(2) -0.010(3)
C55 0.0699(7) 0.0837(7) 0.0692(7) -0.0163(7) 0.0152(7) -0.0280(7)
C56 0.0696(7) 0.0841(7) 0.0688(7) -0.0166(7) 0.0149(7) -0.0286(7)
C57 0.0707(7) 0.0848(7) 0.0699(7) -0.0164(7) 0.0148(7) -0.0285(7)
C58 0.0719(7) 0.0853(7) 0.0719(7) -0.0153(7) 0.0149(7) -0.0281(7)
C59 0.0723(7) 0.0855(7) 0.0725(7) -0.0143(7) 0.0148(7) -0.0276(7)
C60 0.0713(8) 0.0847(8) 0.0712(8) -0.0149(8) 0.0148(8) -0.0277(8)
C61 0.030(2) 0.035(3) 0.028(2) -0.014(2) 0.001(2) -0.004(2)
C62 0.033(3) 0.040(3) 0.022(2) -0.006(2) 0.006(2) 0.000(2)
C63 0.036(3) 0.037(3) 0.016(2) -0.0083(19) -0.0033(19) -0.006(2)
C64 0.032(3) 0.039(3) 0.026(2) -0.016(2) 0.005(2) -0.003(2)
C65 0.040(3) 0.035(3) 0.023(2) 0.000(2) 0.002(2) -0.004(2)
C66 0.042(3) 0.041(3) 0.042(3) -0.002(2) -0.001(3) 0.003(3)
C67 0.044(3) 0.059(4) 0.048(4) 0.000(3) -0.006(3) 0.010(3)
C68 0.052(4) 0.036(3) 0.050(3) -0.003(3) -0.001(3) 0.015(3)
C69 0.065(4) 0.040(3) 0.072(4) -0.019(3) 0.017(3) -0.003(3)
C70 0.039(3) 0.049(3) 0.052(3) -0.015(3) 0.003(3) 0.002(3)
C71 0.027(2) 0.041(3) 0.016(2) -0.0052(19) 0.0052(18) -0.005(2)
C72 0.022(2) 0.036(3) 0.029(2) -0.011(2) -0.0027(19) -0.001(2)
C73 0.027(2) 0.036(2) 0.017(2) -0.0103(18) 0.0099(18) -0.004(2)
C74 0.026(2) 0.037(3) 0.021(2) -0.0045(19) 0.0070(19) -0.001(2)
C75 0.054(3) 0.036(3) 0.024(2) -0.012(2) -0.008(2) 0.004(3)
C76 0.065(4) 0.045(3) 0.048(3) -0.008(3) -0.003(3) -0.005(3)
C77 0.083(5) 0.042(4) 0.062(4) -0.006(3) -0.006(4) 0.011(4)
C78 0.123(7) 0.049(4) 0.086(6) -0.013(4) -0.045(5) 0.029(5)
C79 0.062(4) 0.073(4) 0.109(5) -0.045(4) -0.029(4) 0.024(3)
C80 0.046(3) 0.050(3) 0.081(4) -0.038(3) -0.026(3) 0.012(3)
C81 0.111(7) 0.035(4) 0.101(6) 0.006(4) -0.030(5) -0.008(4)
C82 0.081(5) 0.037(3) 0.064(4) -0.004(3) -0.003(4) -0.012(3)
C83 0.047(3) 0.042(3) 0.026(2) -0.014(2) -0.004(2) -0.009(2)
C84 0.042(3) 0.050(3) 0.038(3) -0.017(2) 0.000(2) -0.018(3)
C85 0.035(3) 0.057(3) 0.030(3) -0.008(2) 0.005(2) -0.019(3)
C86 0.025(2) 0.059(3) 0.034(3) -0.019(2) 0.004(2) -0.013(2)
C87 0.032(3) 0.078(4) 0.047(3) -0.022(3) 0.003(3) -0.003(3)
C88 0.026(3) 0.092(5) 0.053(4) -0.011(3) -0.001(3) -0.008(3)
C89 0.037(3) 0.069(4) 0.041(3) -0.008(3) -0.011(3) -0.018(3)
C90 0.043(3) 0.054(3) 0.036(3) -0.008(2) 0.003(2) -0.027(3)
C91 0.113(6) 0.126(7) 0.083(6) -0.001(5) -0.035(5) -0.067(6)
C92 0.033(3) 0.041(3) 0.055(3) -0.020(3) 0.001(3) 0.001(2)
C96 0.050(4) 0.050(4) 0.052(4) -0.004(3) -0.005(3) 0.002(3)
C97 0.038(3) 0.042(3) 0.044(3) -0.008(2) 0.005(3) 0.000(3)
C98 0.166(8) 0.185(9) 0.158(8) -0.020(7) -0.001(7) -0.009(7)
C99 0.161(8) 0.161(8) 0.148(8) -0.020(6) -0.008(6) 0.009(6)
C103 0.161(10) 0.112(7) 0.101(7) -0.064(6) -0.002(7) 0.044(7)
C104 0.052(4) 0.077(5) 0.099(6) -0.021(4) -0.006(4) -0.023(4)
Cu1 0.0250(3) 0.0313(3) 0.0210(3) -0.0069(2) 0.0027(2) 0.0010(2)
Cu2 0.0287(3) 0.0299(3) 0.0245(3) -0.0064(2) 0.0014(2) -0.0020(2)
Cu3 0.0324(3) 0.0314(3) 0.0302(3) -0.0080(2) -0.0025(3) 0.0017(3)
Cu4 0.0261(3) 0.0317(3) 0.0322(3) -0.0082(2) -0.0020(2) 0.0021(3)
Cu5 0.0308(3) 0.0293(3) 0.0308(3) -0.0099(2) 0.0028(2) 0.0000(3)
Cu6 0.0285(3) 0.0286(3) 0.0287(3) -0.0076(2) 0.0005(2) -0.0011(2)
Cu7 0.0275(3) 0.0306(3) 0.0400(3) -0.0106(3) 0.0060(3) 0.0012(3)
Cu8 0.0286(3) 0.0391(3) 0.0194(3) -0.0046(2) -0.0018(2) -0.0004(3)
Cu9 0.0833(6) 0.0757(6) 0.0366(4) -0.0133(4) -0.0149(4) -0.0146(5)
Cu10 0.0378(4) 0.0396(4) 0.0660(5) -0.0197(3) 0.0013(3) 0.0101(3)
Cu11 0.0789(6) 0.0534(5) 0.0814(6) 0.0245(5) -0.0253(5) -0.0135(5)
Cu12 0.0345(3) 0.0398(3) 0.0238(3) -0.0129(2) 0.0044(2) -0.0032(3)
Cu13 0.0291(3) 0.0392(3) 0.0194(3) -0.0029(2) 0.0048(2) -0.0007(3)
Cu14 0.0272(3) 0.0370(3) 0.0216(3) -0.0132(2) -0.0024(2) -0.0002(3)
Cu15 0.0264(3) 0.0358(3) 0.0190(3) -0.0078(2) 0.0008(2) -0.0005(2)
Cu16 0.0276(3) 0.0364(3) 0.0197(3) -0.0047(2) -0.0022(2) -0.0019(3)
Cu17 0.0311(3) 0.0361(3) 0.0180(3) -0.0088(2) 0.0006(2) -0.0027(3)
Cu18 0.0876(6) 0.0513(5) 0.0973(7) 0.0027(5) -0.0225(6) -0.0341(5)
N1 0.0209(19) 0.034(2) 0.041(2) -0.0116(18) 0.0040(18) -0.0029(17)
N2 0.027(2) 0.032(2) 0.0235(19) -0.0076(16) 0.0021(16) -0.0031(17)
N3 0.026(2) 0.032(2) 0.0191(18) -0.0034(16) -0.0013(16) 0.0023(17)
N4 0.0219(19) 0.027(2) 0.0240(19) -0.0027(16) -0.0019(16) 0.0038(16)
N5 0.049(3) 0.039(2) 0.039(2) -0.015(2) -0.013(2) 0.001(2)
N6 0.040(2) 0.034(2) 0.032(2) -0.0146(18) 0.0025(19) 0.0027(19)
N7 0.025(2) 0.049(3) 0.054(3) -0.026(2) -0.003(2) 0.004(2)
N8 0.034(2) 0.025(2) 0.035(2) -0.0102(17) -0.0004(18) 0.0014(18)
N9 0.053(3) 0.049(3) 0.047(3) 0.002(2) -0.004(2) -0.013(2)
N10 0.035(2) 0.042(2) 0.028(2) -0.0080(18) -0.0053(18) -0.004(2)
N11 0.030(2) 0.028(2) 0.026(2) -0.0094(16) 0.0006(17) -0.0005(17)
N12 0.029(2) 0.034(2) 0.0244(19) -0.0089(16) 0.0013(17) -0.0013(18)
N13 0.025(2) 0.037(2) 0.0205(19) -0.0059(16) 0.0023(16) 0.0027(18)
N14 0.0252(19) 0.036(2) 0.0170(18) -0.0019(16) -0.0020(16) -0.0015(17)
N15 0.0228(19) 0.036(2) 0.0195(18) -0.0074(16) 0.0007(16) -0.0007(17)
N16 0.027(2) 0.034(2) 0.0152(17) -0.0125(15) -0.0005(15) 0.0037(17)
N17 0.049(3) 0.045(3) 0.045(3) -0.005(2) -0.003(2) -0.013(2)
N18 0.035(2) 0.040(2) 0.024(2) -0.0073(17) -0.0007(17) -0.0105(19)
S1 0.0267(6) 0.0284(6) 0.0257(6) -0.0060(5) 0.0017(5) 0.0003(5)
S2 0.0248(5) 0.0292(6) 0.0186(5) -0.0053(4) -0.0003(4) 0.0018(5)
S3 0.0301(6) 0.0279(6) 0.0345(6) -0.0074(5) -0.0042(5) -0.0009(5)
S4 0.0279(6) 0.0308(6) 0.0302(6) -0.0097(5) 0.0013(5) 0.0002(5)
S5 0.0300(6) 0.0290(6) 0.0298(6) -0.0054(5) 0.0002(5) -0.0014(5)
S6 0.0260(6) 0.0294(6) 0.0214(5) -0.0098(4) 0.0016(4) 0.0001(5)
S7 0.0275(6) 0.0349(6) 0.0156(5) -0.0070(4) 0.0011(4) 0.0003(5)
S8 0.0280(6) 0.0347(6) 0.0160(5) -0.0082(4) -0.0002(4) -0.0001(5)
S9 0.0349(6) 0.0341(6) 0.0199(5) -0.0067(5) -0.0001(5) -0.0016(5)
O1 0.0289(18) 0.0381(19) 0.042(2) -0.0138(16) 0.0048(15) -0.0019(16)
O2 0.0279(18) 0.047(2) 0.056(2) -0.0188(18) 0.0099(17) -0.0056(17)
O3 0.0314(18) 0.0294(17) 0.046(2) -0.0156(15) 0.0061(16) 0.0031(15)
O4 0.0335(18) 0.0411(19) 0.0204(16) -0.0025(14) 0.0016(14) -0.0029(16)
O5 0.0265(17) 0.0410(19) 0.0229(16) -0.0032(14) 0.0030(14) -0.0038(15)
O6 0.0290(17) 0.052(2) 0.0223(17) -0.0049(15) -0.0036(14) -0.0040(16)
O7 0.089(3) 0.092(3) 0.059(3) -0.011(3) -0.025(3) -0.025(3)
O8 0.083(3) 0.061(3) 0.094(4) -0.005(3) -0.046(3) -0.023(3)
O9 0.073(3) 0.093(4) 0.032(2) -0.010(2) -0.005(2) -0.015(3)
O10 0.051(3) 0.068(3) 0.083(3) -0.040(2) -0.008(2) 0.014(2)
O11 0.040(3) 0.106(3) 0.150(4) -0.078(3) 0.003(3) -0.004(3)
O12 0.038(2) 0.033(2) 0.071(3) -0.0099(19) 0.005(2) 0.0086(17)
O13 0.096(4) 0.116(5) 0.201(7) 0.102(5) -0.059(4) -0.054(4)
O14 0.104(2) 0.115(2) 0.159(2) 0.042(2) -0.007(2) -0.053(2)
O15 0.054(3) 0.048(3) 0.074(3) 0.011(2) -0.018(2) 0.007(2)
O16 0.0279(17) 0.0430(19) 0.0264(16) -0.0187(14) 0.0037(14) -0.0016(15)
O17 0.0248(17) 0.0436(19) 0.0300(17) -0.0151(15) 0.0008(14) -0.0012(15)
O18 0.044(2) 0.071(2) 0.0305(19) -0.0212(18) 0.0122(16) -0.0249(19)
O19 0.0325(18) 0.0373(18) 0.0245(16) -0.0123(14) 0.0023(14) 0.0078(15)
O20 0.0277(17) 0.0436(19) 0.0192(16) -0.0059(14) 0.0045(13) -0.0024(15)
O21 0.0360(19) 0.040(2) 0.0289(18) 0.0029(15) 0.0086(15) 0.0008(16)
O22 0.0290(17) 0.0424(19) 0.0214(16) -0.0128(14) -0.0007(13) -0.0025(15)
O23 0.0319(18) 0.0362(18) 0.0239(16) -0.0081(14) -0.0048(14) 0.0076(15)
O24 0.0332(18) 0.0388(19) 0.0344(18) -0.0136(15) -0.0161(15) 0.0012(16)
O25 0.112(4) 0.061(3) 0.129(5) -0.001(3) -0.031(4) -0.033(3)
O26 0.129(5) 0.046(3) 0.169(7) 0.010(4) -0.037(5) -0.011(4)
O27 0.066(3) 0.059(3) 0.058(3) -0.016(2) -0.007(2) -0.027(2)
O28 0.061(3) 0.053(2) 0.040(2) -0.0057(19) 0.000(2) -0.005(2)
O29 0.0304(17) 0.0300(17) 0.0371(19) -0.0078(14) 0.0072(15) -0.0049(15)
O30 0.084(3) 0.057(3) 0.052(3) -0.008(2) -0.017(2) 0.006(3)
O31 0.185(7) 0.078(4) 0.086(4) -0.041(3) -0.049(4) 0.024(4)
O32 0.073(3) 0.049(3) 0.197(7) -0.024(4) 0.052(4) 0.016(3)
O33 0.074(3) 0.121(3) 0.111(3) -0.078(3) -0.027(3) 0.032(3)
O34 0.115(5) 0.057(3) 0.138(6) 0.015(3) -0.054(4) -0.007(3)
O36 0.0645(17) 0.0688(18) 0.0650(18) -0.0050(16) -0.0061(16) 0.0005(16)
O37 0.043(2) 0.039(2) 0.0331(19) -0.0043(16) -0.0042(16) -0.0048(17)
O38 0.0232(16) 0.0414(19) 0.0279(17) -0.0061(15) 0.0040(14) 0.0010(15)
O39 0.215(8) 0.192(8) 0.118(6) 0.040(6) 0.032(6) -0.123(7)
O40 0.157(5) 0.091(4) 0.197(6) -0.007(4) -0.064(5) -0.067(4)
O42 0.347(12) 0.104(5) 0.099(5) -0.040(4) -0.091(7) 0.072(7)
O43 0.123(5) 0.243(9) 0.136(6) 0.093(6) -0.055(5) -0.106(5)
O44 0.116(5) 0.102(5) 0.092(4) -0.031(4) -0.007(4) 0.007(4)
O45 0.037(2) 0.062(3) 0.085(3) 0.005(3) -0.005(2) -0.004(2)
O50 0.122(6) 0.314(13) 0.086(5) 0.061(7) 0.013(5) 0.047(7)
O52 0.288(10) 0.111(5) 0.245(8) -0.114(5) -0.144(8) 0.047(6)
C100 0.072(2) 0.076(2) 0.073(2) -0.0025(19) -0.006(2) 0.002(2)

loop_
_atom_type_symbol
_atom_type_description
_atom_type_scat_dispersion_real
_atom_type_scat_dispersion_imag
_atom_type_scat_source
C C 0.0033 0.0016 'International Tables Vol C Tables 4.2.6.8 and 6.1.1.4'
H H 0.0000 0.0000 'International Tables Vol C Tables 4.2.6.8 and 6.1.1.4'
N N 0.0061 0.0033 'International Tables Vol C Tables 4.2.6.8 and 6.1.1.4'
O O 0.0106 0.0060 'International Tables Vol C Tables 4.2.6.8 and 6.1.1.4'
S S 0.1246 0.1234 'International Tables Vol C Tables 4.2.6.8 and 6.1.1.4'
Cu Cu 0.3201 1.2651 'International Tables Vol C Tables 4.2.6.8 and 6.1.1.4'

loop_
_geom_angle_atom_site_label_1
_geom_angle_atom_site_label_2
_geom_angle_atom_site_label_3
_geom_angle
_geom_angle_site_symmetry_1
_geom_angle_site_symmetry_3
Cu11 O35 H7W 104.6 . .
Cu11 O35 H8W 116.9 . .
H7W O35 H8W 76.0 . .
Cu11 O35 H7E 104.8 . .
H7W O35 H7E 0.4 . .
H8W O35 H7E 75.6 . .
Cu11 O35 H8F 116.9 . .
H7W O35 H8F 76.0 . .
H8W O35 H8F 0.0 . .
H7E O35 H8F 75.6 . .
Cu11 O35' H7W 104.4 . .
Cu11 O35' H8W 117.0 . .
H7W O35' H8W 76.5 . .
Cu11 O35' H7E 104.6 . .
H7W O35' H7E 0.4 . .
H8W O35' H7E 76.0 . .
Cu11 O35' H8F 117.0 . .
H7W O35' H8F 76.5 . .
H8W O35' H8F 0.0 . .
H7E O35' H8F 76.0 . .
O2 C1 O1 123.9(5) . .
O2 C1 C2 117.6(5) . .
O1 C1 C2 118.5(4) . .
N1 C2 C1 109.3(4) . .
N1 C2 H2A 109.8 . .
C1 C2 H2A 109.8 . .
N1 C2 H2B 109.8 . .
C1 C2 H2B 109.8 . .
H2A C2 H2B 108.3 . .
N1 C3 N2 125.7(5) . .
N1 C3 S1 120.8(4) . .
N2 C3 S1 113.4(3) . .
O3 C4 N2 128.2(4) . .
O3 C4 C5 114.9(4) . .
N2 C4 C5 116.9(4) . .
C6 C5 C10 119.4(5) . .
C6 C5 C4 121.8(4) . .
C10 C5 C4 118.7(4) . .
C5 C6 C7 120.6(5) . .
C5 C6 H6A 119.7 . .
C7 C6 H6A 119.7 . .
C8 C7 C6 118.9(6) . .
C8 C7 H7A 120.5 . .
C6 C7 H7A 120.5 . .
C9 C8 C7 121.0(6) . .
C9 C8 H8A 119.5 . .
C7 C8 H8A 119.5 . .
C8 C9 C10 120.4(6) . .
C8 C9 H9A 119.8 . .
C10 C9 H9A 119.8 . .
C9 C10 C5 119.5(5) . .
C9 C10 H10A 120.2 . .
C5 C10 H10A 120.2 . .
O5 C11 O4 123.9(4) . .
O5 C11 C12 117.3(4) . .
O4 C11 C12 118.9(4) . .
N3 C12 C11 109.0(4) . .
N3 C12 H12A 109.9 . .
C11 C12 H12A 109.9 . .
N3 C12 H12B 109.9 . .
C11 C12 H12B 109.9 . .
H12A C12 H12B 108.3 . .
N3 C13 N4 124.2(4) . .
N3 C13 S2 119.7(4) . .
N4 C13 S2 116.0(3) . .
O6 C14 N4 126.9(4) . .
O6 C14 C15 114.9(4) . .
N4 C14 C15 118.1(4) . .
C16 C15 C20 118.6(5) . .
C16 C15 C14 122.4(5) . .
C20 C15 C14 119.0(5) . .
C15 C16 C17 120.4(5) . .
C15 C16 H16A 119.8 . .
C17 C16 H16A 119.8 . .
C18 C17 C16 119.4(6) . .
C18 C17 H17A 120.3 . .
C16 C17 H17A 120.3 . .
C19 C18 C17 121.9(5) . .
C19 C18 H18A 119.0 . .
C17 C18 H18A 119.0 . .
C18 C19 C20 118.1(6) . .
C18 C19 H19A 120.9 . .
C20 C19 H19A 120.9 . .
C19 C20 C15 121.5(5) . .
C19 C20 H20A 119.2 . .
C15 C20 H20A 119.2 . .
O8 C21 O7 125.8(7) . .
O8 C21 C22 118.3(6) . .
O7 C21 C22 115.9(6) . .
N5 C22 C21 109.1(5) . .
N5 C22 H22A 109.9 . .
C21 C22 H22A 109.9 . .
N5 C22 H22B 109.9 . .
C21 C22 H22B 109.9 . .
H22A C22 H22B 108.3 . .
N5 C23 N6 123.0(5) . .
N5 C23 S3 121.1(4) . .
N6 C23 S3 115.9(4) . .
O9 C24 N6 127.7(6) . .
O9 C24 C25 115.2(5) . .
N6 C24 C25 117.1(5) . .
C26 C25 C30 119.2(6) . .
C26 C25 C24 121.8(5) . .
C30 C25 C24 119.0(5) . .
C25 C26 C27 121.1(6) . .
C25 C26 H26A 119.4 . .
C27 C26 H26A 119.4 . .
C26 C27 C28 119.0(7) . .
C26 C27 H27A 120.5 . .
C28 C27 H27A 120.5 . .
C29 C28 C27 119.7(7) . .
C29 C28 H28A 120.1 . .
C27 C28 H28A 120.1 . .
C28 C29 C30 121.6(7) . .
C28 C29 H29A 119.2 . .
C30 C29 H29A 119.2 . .
C29 C30 C25 119.4(7) . .
C29 C30 H30A 120.3 . .
C25 C30 H30A 120.3 . .
O10 C31 O11 124.2(6) . .
O10 C31 C32 119.9(6) . .
O11 C31 C32 115.9(6) . .
N7 C32 C31 108.5(5) . .
N7 C32 H32A 110.0 . .
C31 C32 H32A 110.0 . .
N7 C32 H32B 110.0 . .
C31 C32 H32B 110.0 . .
H32A C32 H32B 108.4 . .
N7 C33 N8 124.9(5) . .
N7 C33 S4 119.5(4) . .
N8 C33 S4 115.5(3) . .
O12 C34 N8 127.2(5) . .
O12 C34 C35 116.2(5) . .
N8 C34 C35 116.6(4) . .
C36 C35 C40 119.7(6) . .
C36 C35 C34 122.0(5) . .
C40 C35 C34 118.1(5) . .
C37 C36 C35 119.8(6) . .
C37 C36 H36A 120.1 . .
C35 C36 H36A 120.1 . .
C38 C37 C36 120.3(6) . .
C38 C37 H37A 119.8 . .
C36 C37 H37A 119.8 . .
C37 C38 C39 120.6(7) . .
C37 C38 H38A 119.7 . .
C39 C38 H38A 119.7 . .
C40 C39 C38 120.0(7) . .
C40 C39 H39A 120.0 . .
C38 C39 H39A 120.0 . .
C39 C40 C35 119.5(6) . .
C39 C40 H40A 120.3 . .
C35 C40 H40A 120.3 . .
O14 C41 O13 125.0(9) . .
O14 C41 C42 115.7(9) . .
O13 C41 C42 119.0(8) . .
N9 C42 C41 108.5(6) . .
N9 C42 H42A 110.0 . .
C41 C42 H42A 110.0 . .
N9 C42 H42B 110.0 . .
C41 C42 H42B 110.0 . .
H42A C42 H42B 108.4 . .
N9 C43 N10 124.3(5) . .
N9 C43 S5 120.3(4) . .
N10 C43 S5 115.3(3) . .
O15 C44 N10 126.9(6) . .
O15 C44 C45 115.0(5) . .
N10 C44 C45 118.2(5) . .
C46 C45 C50 117.9(6) . .
C46 C45 C44 122.4(5) . .
C50 C45 C44 119.7(6) . .
C45 C46 C47 120.7(6) . .
C45 C46 H46A 119.7 . .
C47 C46 H46A 119.7 . .
C48 C47 C46 119.2(7) . .
C48 C47 H47A 120.4 . .
C46 C47 H47A 120.4 . .
C47 C48 C49 120.9(7) . .
C47 C48 H48A 119.5 . .
C49 C48 H48A 119.5 . .
C50 C49 C48 120.7(7) . .
C50 C49 H49A 119.7 . .
C48 C49 H49A 119.7 . .
C49 C50 C45 120.6(7) . .
C49 C50 H50A 119.7 . .
C45 C50 H50A 119.7 . .
O17 C51 O16 124.5(5) . .
O17 C51 C52 116.3(4) . .
O16 C51 C52 119.2(4) . .
N11 C52 C51 108.8(4) . .
N11 C52 H52A 109.9 . .
C51 C52 H52A 109.9 . .
N11 C52 H52B 109.9 . .
C51 C52 H52B 109.9 . .
H52A C52 H52B 108.3 . .
N11 C53 N12 124.6(4) . .
N11 C53 S6 120.7(4) . .
N12 C53 S6 114.7(4) . .
O18 C54 N12 129.0(5) . .
O18 C54 C55 115.6(5) . .
N12 C54 C55 115.3(5) . .
C56 C55 C60 119.0(7) . .
C56 C55 C54 123.4(7) . .
C60 C55 C54 117.5(7) . .
C55 C56 C57 124.1(7) . .
C55 C56 H56A 117.9 . .
C57 C56 H56A 117.9 . .
C58 C57 C56 116.7(8) . .
C58 C57 H57A 121.7 . .
C56 C57 H57A 121.7 . .
C59 C58 C57 122.0(8) . .
C59 C58 H58A 119.0 . .
C57 C58 H58A 119.0 . .
C58 C59 C60 119.1(7) . .
C58 C59 H59A 120.5 . .
C60 C59 H59A 120.5 . .
C55 C60 C59 118.9(8) . .
C55 C60 H60A 120.6 . .
C59 C60 H60A 120.6 . .
O19 C61 O20 125.2(4) . .
O19 C61 C62 116.7(4) . .
O20 C61 C62 118.1(4) . .
N13 C62 C61 109.9(4) . .
N13 C62 H62A 109.7 . .
C61 C62 H62A 109.7 . .
N13 C62 H62B 109.7 . .
C61 C62 H62B 109.7 . .
H62A C62 H62B 108.2 . .
N13 C63 N14 124.3(4) . .
N13 C63 S7 120.7(4) . .
N14 C63 S7 115.0(3) . .
O21 C64 N14 126.6(4) . .
O21 C64 C65 117.3(4) . .
N14 C64 C65 116.1(4) . .
C66 C65 C70 118.2(5) . .
C66 C65 C64 122.6(5) . .
C70 C65 C64 119.2(5) . .
C65 C66 C67 121.2(6) . .
C65 C66 H66A 119.4 . .
C67 C66 H66A 119.4 . .
C68 C67 C66 121.0(6) . .
C68 C67 H67A 119.5 . .
C66 C67 H67A 119.5 . .
C67 C68 C69 119.7(6) . .
C67 C68 H68A 120.1 . .
C69 C68 H68A 120.1 . .
C68 C69 C70 119.7(6) . .
C68 C69 H69A 120.1 . .
C70 C69 H69A 120.1 . .
C65 C70 C69 120.1(6) . .
C65 C70 H70A 119.9 . .
C69 C70 H70A 119.9 . .
O22 C71 O23 123.8(4) . .
O22 C71 C72 119.7(4) . .
O23 C71 C72 116.4(4) . .
N15 C72 C71 108.8(4) . .
N15 C72 H72A 109.9 . .
C71 C72 H72A 109.9 . .
N15 C72 H72B 109.9 . .
C71 C72 H72B 109.9 . .
H72A C72 H72B 108.3 . .
N15 C73 N16 125.9(4) . .
N15 C73 S8 119.3(4) . .
N16 C73 S8 114.7(3) . .
O24 C74 N16 127.9(4) . .
O24 C74 C75 114.8(4) . .
N16 C74 C75 117.3(4) . .
C80 C75 C76 119.8(5) . .
C80 C75 C74 121.1(5) . .
C76 C75 C74 119.0(5) . .
C77 C76 C75 120.6(7) . .
C77 C76 H76A 119.7 . .
C75 C76 H76A 119.7 . .
C76 C77 C78 118.5(7) . .
C76 C77 H77A 120.7 . .
C78 C77 H77A 120.7 . .
C79 C78 C77 120.3(7) . .
C79 C78 H78A 119.8 . .
C77 C78 H78A 119.8 . .
C78 C79 C80 121.4(8) . .
C78 C79 H79A 119.3 . .
C80 C79 H79A 119.3 . .
C75 C80 C79 119.2(6) . .
C75 C80 H80A 120.4 . .
C79 C80 H80A 120.4 . .
O26 C81 O25 126.8(8) . .
O26 C81 C82 115.4(8) . .
O25 C81 C82 117.8(7) . .
N17 C82 C81 108.3(6) . .
N17 C82 H82A 110.0 . .
C81 C82 H82A 110.0 . .
N17 C82 H82B 110.0 . .
C81 C82 H82B 110.0 . .
H82A C82 H82B 108.4 . .
N17 C83 N18 124.0(5) . .
N17 C83 S9 120.7(4) . .
N18 C83 S9 115.3(4) . .
O27 C84 N18 128.0(5) . .
O27 C84 C85 114.8(5) . .
N18 C84 C85 117.3(5) . .
C86 C85 C90 118.4(5) . .
C86 C85 C84 122.1(5) . .
C90 C85 C84 119.4(5) . .
C85 C86 C87 120.4(5) . .
C85 C86 H86A 119.8 . .
C87 C86 H86A 119.8 . .
C86 C87 C88 119.7(6) . .
C86 C87 H87A 120.2 . .
C88 C87 H87A 120.2 . .
C89 C88 C87 119.9(6) . .
C89 C88 H88A 120.1 . .
C87 C88 H88A 120.1 . .
C90 C89 C88 119.9(6) . .
C90 C89 H89A 120.1 . .
C88 C89 H89A 120.1 . .
C89 C90 C85 121.7(6) . .
C89 C90 H90A 119.2 . .
C85 C90 H90A 119.2 . .
O28 C91 H91A 109.5 . .
O28 C91 H91B 109.5 . .
H91A C91 H91B 109.5 . .
O28 C91 H91C 109.5 . .
H91A C91 H91C 109.5 . .
H91B C91 H91C 109.5 . .
O29 C92 H92A 109.5 . .
O29 C92 H92B 109.5 . .
H92A C92 H92B 109.5 . .
O29 C92 H92C 109.5 . .
H92A C92 H92C 109.5 . .
H92B C92 H92C 109.5 . .
O37 C96 H96A 109.5 . .
O37 C96 H96B 109.5 . .
H96A C96 H96B 109.5 . .
O37 C96 H96C 109.5 . .
H96A C96 H96C 109.5 . .
H96B C96 H96C 109.5 . .
O38 C97 H97A 109.5 . .
O38 C97 H97B 109.5 . .
H97A C97 H97B 109.5 . .
O38 C97 H97C 109.5 . .
H97A C97 H97C 109.5 . .
H97B C97 H97C 109.5 . .
O39 C98 H98A 107.6 . .
O39 C98 H98B 107.5 . .
H98A C98 H98B 109.5 . .
O39 C98 H98C 113.3 . .
H98A C98 H98C 109.5 . .
H98B C98 H98C 109.5 . .
O42 C99 H99A 109.5 . .
O42 C99 H99B 109.5 . .
H99A C99 H99B 109.5 . .
O42 C99 H99C 109.5 . .
H99A C99 H99C 109.5 . .
H99B C99 H99C 109.5 . .
O44 C103 H10E 109.5 . .
O44 C103 H10F 109.5 . .
H10E C103 H10F 109.5 . .
O44 C103 H10G 109.5 . .
H10E C103 H10G 109.5 . .
H10F C103 H10G 109.5 . .
O45 C104 H10H 109.5 . .
O45 C104 H10I 109.5 . .
H10H C104 H10I 109.5 . .
O45 C104 H10J 109.5 . .
H10H C104 H10J 109.5 . .
H10I C104 H10J 109.5 . .
N2 Cu1 S2 128.12(11) . .
N2 Cu1 S6 117.27(12) . .
S2 Cu1 S6 107.35(5) . .
N2 Cu1 Cu2 95.73(12) . .
S2 Cu1 Cu2 71.75(4) . .
S6 Cu1 Cu2 131.02(4) . .
N2 Cu1 Cu6 90.07(11) . .
S2 Cu1 Cu6 131.52(4) . .
S6 Cu1 Cu6 69.02(4) . .
Cu2 Cu1 Cu6 76.32(2) . .
N4 Cu2 S1 130.39(11) . .
N4 Cu2 S3 109.53(12) . .
S1 Cu2 S3 114.44(5) . .
N4 Cu2 Cu1 96.51(12) . .
S1 Cu2 Cu1 71.11(4) . .
S3 Cu2 Cu1 131.07(4) . .
N4 Cu2 Cu3 85.55(10) . .
S1 Cu2 Cu3 133.16(4) . .
S3 Cu2 Cu3 65.48(4) . .
Cu1 Cu2 Cu3 76.55(2) . .
N6 Cu3 S4 138.15(12) . .
N6 Cu3 S2 110.71(12) . .
S4 Cu3 S2 104.53(5) . .
N6 Cu3 Cu4 99.86(13) . .
S4 Cu3 Cu4 71.50(4) . .
S2 Cu3 Cu4 131.18(4) . .
N6 Cu3 Cu2 87.80(12) . .
S4 Cu3 Cu2 127.17(4) . .
S2 Cu3 Cu2 67.39(3) . .
Cu4 Cu3 Cu2 77.09(2) . .
N8 Cu4 S3 136.13(12) . .
N8 Cu4 S5 116.08(12) . .
S3 Cu4 S5 103.20(5) . .
N8 Cu4 Cu3 97.54(12) . .
S3 Cu4 Cu3 70.49(4) . .
S5 Cu4 Cu3 128.06(4) . .
N8 Cu4 Cu5 85.91(12) . .
S3 Cu4 Cu5 129.49(4) . .
S5 Cu4 Cu5 66.33(4) . .
Cu3 Cu4 Cu5 78.80(3) . .
N10 Cu5 S6 132.77(13) . .
N10 Cu5 S4 117.76(13) . .
S6 Cu5 S4 103.13(5) . .
N10 Cu5 Cu6 96.60(12) . .
S6 Cu5 Cu6 70.11(4) . .
S4 Cu5 Cu6 131.32(4) . .
N10 Cu5 Cu4 88.01(12) . .
S6 Cu5 Cu4 130.96(4) . .
S4 Cu5 Cu4 67.97(4) . .
Cu6 Cu5 Cu4 80.85(3) . .
N10 Cu5 S5 64.44(12) . .
S6 Cu5 S5 118.04(5) . .
S4 Cu5 S5 116.33(5) . .
Cu6 Cu5 S5 47.94(3) . .
Cu4 Cu5 S5 48.39(3) . .
N12 Cu6 S5 127.39(12) . .
N12 Cu6 S1 121.37(12) . .
S5 Cu6 S1 105.93(5) . .
N12 Cu6 Cu5 92.12(11) . .
S5 Cu6 Cu5 68.51(4) . .
S1 Cu6 Cu5 132.92(4) . .
N12 Cu6 Cu1 93.13(12) . .
S5 Cu6 Cu1 126.22(4) . .
S1 Cu6 Cu1 69.33(4) . .
Cu5 Cu6 Cu1 77.44(2) . .
O3 Cu7 O1 166.19(15) . .
O3 Cu7 N1 91.18(16) . .
O1 Cu7 N1 85.39(16) . .
O3 Cu7 O29 86.13(14) . .
O1 Cu7 O29 96.05(15) . .
N1 Cu7 O29 174.28(16) . .
O3 Cu7 O28 97.73(16) . .
O1 Cu7 O28 96.04(15) . .
N1 Cu7 O28 100.54(17) . .
O29 Cu7 O28 84.83(15) . .
O6 Cu8 N3 92.02(15) . .
O6 Cu8 O4 176.65(16) . .
N3 Cu8 O4 86.17(15) . .
O6 Cu8 O23 87.60(14) . 2_656
N3 Cu8 O23 174.55(16) . 2_656
O4 Cu8 O23 94.46(14) . 2_656
O9 Cu9 O7 176.1(2) . .
O9 Cu9 N5 91.25(19) . .
O7 Cu9 N5 85.0(2) . .
O9 Cu9 O30 93.9(2) . .
O7 Cu9 O30 89.9(2) . .
N5 Cu9 O30 147.4(2) . .
O9 Cu9 O31 87.2(2) . .
O7 Cu9 O31 94.0(3) . .
N5 Cu9 O31 125.2(2) . .
O30 Cu9 O31 87.2(2) . .
N7 Cu10 O12 90.13(18) . .
N7 Cu10 O32 177.9(2) . .
O12 Cu10 O32 91.6(2) . .
N7 Cu10 O10 86.11(19) . .
O12 Cu10 O10 163.7(2) . .
O32 Cu10 O10 91.9(2) . .
N7 Cu10 O33 94.0(2) . .
O12 Cu10 O33 106.9(2) . .
O32 Cu10 O33 86.7(3) . .
O10 Cu10 O33 89.2(2) . .
O15 Cu11 O13 173.6(3) . .
O15 Cu11 N9 91.4(2) . .
O13 Cu11 N9 85.5(2) . .
O15 Cu11 O34 90.1(2) . .
O13 Cu11 O34 91.1(3) . .
N9 Cu11 O34 161.3(3) . .
O15 Cu11 O35 97(2) . .
O13 Cu11 O35 90(2) . .
N9 Cu11 O35 108.0(16) . .
O34 Cu11 O35 90.3(16) . .
O15 Cu11 O35' 96.7(7) . .
O13 Cu11 O35' 89.6(7) . .
N9 Cu11 O35' 107.9(6) . .
O34 Cu11 O35' 90.4(6) . .
O35 Cu11 O35' 0(3) . .
N11 Cu12 O18 90.35(17) . .
N11 Cu12 O16 85.33(16) . .
O18 Cu12 O16 175.53(15) . .
N11 Cu12 O19 165.32(15) . .
O18 Cu12 O19 88.41(15) . .
O16 Cu12 O19 96.06(14) . .
N11 Cu12 O36 104.04(17) . .
O18 Cu12 O36 91.06(17) . .
O16 Cu12 O36 88.87(16) . .
O19 Cu12 O36 90.61(16) . .
O21 Cu13 N13 91.05(15) . .
O21 Cu13 O5 86.42(14) . 2_556
N13 Cu13 O5 175.69(17) . 2_556
O21 Cu13 O20 171.51(15) . .
N13 Cu13 O20 84.34(14) . .
O5 Cu13 O20 97.73(13) 2_556 .
O21 Cu13 O37 98.48(15) . .
N13 Cu13 O37 97.01(16) . .
O5 Cu13 O37 86.82(14) 2_556 .
O20 Cu13 O37 89.17(14) . .
N15 Cu14 O17 177.60(15) . 1_655
N15 Cu14 O24 89.63(15) . .
O17 Cu14 O24 91.31(14) 1_655 .
N15 Cu14 O22 83.90(15) . .
O17 Cu14 O22 94.73(14) 1_655 .
O24 Cu14 O22 166.69(14) . .
N15 Cu14 O38 95.42(14) . .
O17 Cu14 O38 86.67(13) 1_655 .
O24 Cu14 O38 96.54(13) . .
O22 Cu14 O38 95.64(12) . .
N14 Cu15 S8 128.52(12) . .
N14 Cu15 S9 126.30(13) . .
S8 Cu15 S9 100.97(5) . .
N14 Cu15 Cu17 90.46(11) . .
S8 Cu15 Cu17 127.73(4) . .
S9 Cu15 Cu17 70.21(4) . .
N14 Cu15 Cu16 92.32(12) . .
S8 Cu15 Cu16 69.05(4) . .
S9 Cu15 Cu16 128.10(4) . .
Cu17 Cu15 Cu16 77.21(2) . .
N16 Cu16 S7 131.65(11) . .
N16 Cu16 S9 114.93(12) . 2_655
S7 Cu16 S9 107.70(5) . 2_655
N16 Cu16 Cu15 95.59(11) . .
S7 Cu16 Cu15 70.79(4) . .
S9 Cu16 Cu15 131.52(4) 2_655 .
N16 Cu16 Cu17 84.66(10) . 2_655
S7 Cu16 Cu17 134.36(4) . 2_655
S9 Cu16 Cu17 66.94(4) 2_655 2_655
Cu15 Cu16 Cu17 80.40(2) . 2_655
N18 Cu17 S8 119.13(12) . 2_655
N18 Cu17 S7 134.00(12) . .
S8 Cu17 S7 103.00(5) 2_655 .
N18 Cu17 Cu15 96.37(11) . .
S8 Cu17 Cu15 125.41(4) 2_655 .
S7 Cu17 Cu15 70.87(4) . .
N18 Cu17 Cu16 87.51(12) . 2_655
S8 Cu17 Cu16 65.88(3) 2_655 2_655
S7 Cu17 Cu16 128.67(4) . 2_655
Cu15 Cu17 Cu16 76.75(2) . 2_655
O27 Cu18 O25 168.4(3) . .
O27 Cu18 N17 91.0(2) . .
O25 Cu18 N17 85.4(2) . .
O27 Cu18 O40 89.8(3) . .
O25 Cu18 O40 92.4(3) . .
N17 Cu18 O40 172.4(3) . .
O27 Cu18 O39 91.5(3) . .
O25 Cu18 O39 99.7(3) . .
N17 Cu18 O39 94.0(3) . .
O40 Cu18 O39 93.5(4) . .
C3 N1 C2 122.7(4) . .
C3 N1 Cu7 125.5(4) . .
C2 N1 Cu7 111.7(3) . .
C4 N2 C3 122.0(4) . .
C4 N2 Cu1 124.4(3) . .
C3 N2 Cu1 113.2(3) . .
C13 N3 C12 121.1(4) . .
C13 N3 Cu8 126.1(3) . .
C12 N3 Cu8 112.3(3) . .
C14 N4 C13 123.1(4) . .
C14 N4 Cu2 123.8(3) . .
C13 N4 Cu2 110.7(3) . .
C23 N5 C22 120.1(5) . .
C23 N5 Cu9 126.7(4) . .
C22 N5 Cu9 112.6(4) . .
C24 N6 C23 123.1(5) . .
C24 N6 Cu3 125.3(4) . .
C23 N6 Cu3 108.8(3) . .
C33 N7 C32 120.8(5) . .
C33 N7 Cu10 127.0(4) . .
C32 N7 Cu10 112.2(3) . .
C34 N8 C33 122.2(4) . .
C34 N8 Cu4 127.0(4) . .
C33 N8 Cu4 109.7(3) . .
C43 N9 C42 120.2(5) . .
C43 N9 Cu11 126.1(4) . .
C42 N9 Cu11 112.7(4) . .
C44 N10 C43 123.3(5) . .
C44 N10 Cu5 127.5(4) . .
C43 N10 Cu5 108.3(3) . .
C53 N11 C52 120.4(4) . .
C53 N11 Cu12 127.1(3) . .
C52 N11 Cu12 112.4(3) . .
C54 N12 C53 121.0(4) . .
C54 N12 Cu6 128.2(4) . .
C53 N12 Cu6 110.7(3) . .
C63 N13 C62 121.1(4) . .
C63 N13 Cu13 124.9(3) . .
C62 N13 Cu13 113.3(3) . .
C64 N14 C63 124.3(4) . .
C64 N14 Cu15 121.9(3) . .
C63 N14 Cu15 113.2(3) . .
C73 N15 C72 120.1(4) . .
C73 N15 Cu14 126.3(3) . .
C72 N15 Cu14 113.4(3) . .
C74 N16 C73 121.4(4) . .
C74 N16 Cu16 126.4(3) . .
C73 N16 Cu16 109.7(3) . .
C83 N17 C82 120.2(5) . .
C83 N17 Cu18 126.7(4) . .
C82 N17 Cu18 112.9(4) . .
C84 N18 C83 121.9(5) . .
C84 N18 Cu17 127.1(4) . .
C83 N18 Cu17 110.5(3) . .
C3 S1 Cu2 109.59(16) . .
C3 S1 Cu6 105.41(16) . .
Cu2 S1 Cu6 95.18(5) . .
C13 S2 Cu1 115.16(15) . .
C13 S2 Cu3 97.87(17) . .
Cu1 S2 Cu3 99.29(5) . .
C23 S3 Cu4 115.77(18) . .
C23 S3 Cu2 99.72(17) . .
Cu4 S3 Cu2 98.00(5) . .
C33 S4 Cu3 112.21(18) . .
C33 S4 Cu5 99.82(18) . .
Cu3 S4 Cu5 99.85(5) . .
C43 S5 Cu6 110.91(19) . .
C43 S5 Cu4 102.28(18) . .
Cu6 S5 Cu4 103.45(5) . .
C43 S5 Cu5 71.88(18) . .
Cu6 S5 Cu5 63.55(4) . .
Cu4 S5 Cu5 65.28(4) . .
C53 S6 Cu5 107.95(17) . .
C53 S6 Cu1 106.86(15) . .
Cu5 S6 Cu1 98.14(5) . .
C63 S7 Cu17 103.14(17) . .
C63 S7 Cu16 108.51(17) . .
Cu17 S7 Cu16 96.96(5) . .
C73 S8 Cu15 112.79(16) . .
C73 S8 Cu17 98.88(15) . 2_655
Cu15 S8 Cu17 106.86(5) . 2_655
C83 S9 Cu15 110.02(18) . .
C83 S9 Cu16 105.15(17) . 2_655
Cu15 S9 Cu16 100.34(5) . 2_655
C1 O1 Cu7 114.7(3) . .
C4 O3 Cu7 126.0(3) . .
C11 O4 Cu8 113.5(3) . .
C11 O5 Cu13 121.7(3) . 2_556
C14 O6 Cu8 126.4(3) . .
C21 O7 Cu9 116.8(5) . .
C24 O9 Cu9 124.4(4) . .
C31 O10 Cu10 112.9(4) . .
C34 O12 Cu10 126.8(4) . .
C41 O13 Cu11 114.2(6) . .
C44 O15 Cu11 127.1(4) . .
C51 O16 Cu12 113.3(3) . .
C51 O17 Cu14 117.5(3) . 1_455
C54 O18 Cu12 125.5(3) . .
C61 O19 Cu12 116.3(3) . .
C61 O20 Cu13 114.2(3) . .
C64 O21 Cu13 125.2(3) . .
C71 O22 Cu14 113.7(3) . .
C71 O23 Cu8 110.4(3) . 2_656
C74 O24 Cu14 125.2(3) . .
C81 O25 Cu18 115.6(5) . .
C84 O27 Cu18 125.4(4) . .
C91 O28 Cu7 125.3(5) . .
C91 O28 H28B 117.3 . .
Cu7 O28 H28B 117.3 . .
C92 O29 Cu7 124.9(3) . .
C92 O29 H29B 117.6 . .
Cu7 O29 H29B 117.6 . .
Cu9 O31 H1W 125.8 . .
Cu9 O31 H2W 115.5 . .
H1W O31 H2W 114.5 . .
Cu10 O32 H3W 103.1 . .
Cu10 O32 H4W 119.3 . .
H3W O32 H4W 137.2 . .
Cu10 O33 H5W 119.1 . .
Cu10 O33 H6W 97.5 . .
H5W O33 H6W 120.9 . .
C100 O36 Cu12 119.9(4) . .
C100 O36 H36B 118.0 . .
Cu12 O36 H36B 121.0 . .
C96 O37 Cu13 119.5(3) . .
C96 O37 H37 120.3 . .
Cu13 O37 H37 120.3 . .
C97 O38 Cu14 116.8(3) . .
C97 O38 H38B 121.6 . .
Cu14 O38 H38B 121.6 . .
C98 O39 Cu18 120.6(7) . .
C98 O39 H39B 120.1 . .
Cu18 O39 H39B 119.1 . .
C99 O42 H42 109.5 . .
H9W O43 H10W 103.0 . .
C103 O44 H44 107.6 . .
C104 O45 H45 109.5 . .
H11W O50 H12W 113.2 . .
H13W O52 H14W 102.2 . .
O36 C100 H10B 109.5 . .
O36 C100 H10C 109.5 . .
H10B C100 H10C 109.5 . .
O36 C100 H10D 109.5 . .
H10B C100 H10D 109.5 . .
H10C C100 H10D 109.5 . .

loop_
_geom_bond_atom_site_label_1
_geom_bond_atom_site_label_2
_geom_bond_distance
_geom_bond_site_symmetry_2
O35 Cu11 2.20(6) .
O35 H7W 0.8502 .
O35 H8W 0.8500 .
O35 H7E 0.8517 .
O35 H8F 0.8562 .
O35' Cu11 2.20(2) .
O35' H7W 0.8487 .
O35' H8W 0.8438 .
O35' H7E 0.8502 .
O35' H8F 0.8500 .
C1 O2 1.253(6) .
C1 O1 1.257(6) .
C1 C2 1.525(7) .
C2 N1 1.462(6) .
C2 H2A 0.9700 .
C2 H2B 0.9700 .
C3 N1 1.289(6) .
C3 N2 1.377(6) .
C3 S1 1.786(5) .
C4 O3 1.267(6) .
C4 N2 1.344(6) .
C4 C5 1.485(7) .
C5 C6 1.382(7) .
C5 C10 1.392(7) .
C6 C7 1.387(7) .
C6 H6A 0.9300 .
C7 C8 1.386(9) .
C7 H7A 0.9300 .
C8 C9 1.354(9) .
C8 H8A 0.9300 .
C9 C10 1.389(8) .
C9 H9A 0.9300 .
C10 H10A 0.9300 .
C11 O5 1.248(6) .
C11 O4 1.259(6) .
C11 C12 1.516(6) .
C12 N3 1.459(6) .
C12 H12A 0.9700 .
C12 H12B 0.9700 .
C13 N3 1.308(6) .
C13 N4 1.378(6) .
C13 S2 1.758(4) .
C14 O6 1.278(6) .
C14 N4 1.340(6) .
C14 C15 1.479(7) .
C15 C16 1.376(7) .
C15 C20 1.396(8) .
C16 C17 1.381(8) .
C16 H16A 0.9300 .
C17 C18 1.375(9) .
C17 H17A 0.9300 .
C18 C19 1.366(8) .
C18 H18A 0.9300 .
C19 C20 1.376(8) .
C19 H19A 0.9300 .
C20 H20A 0.9300 .
C21 O8 1.230(8) .
C21 O7 1.264(8) .
C21 C22 1.549(9) .
C22 N5 1.460(8) .
C22 H22A 0.9700 .
C22 H22B 0.9700 .
C23 N5 1.308(7) .
C23 N6 1.376(7) .
C23 S3 1.763(5) .
C24 O9 1.293(7) .
C24 N6 1.327(6) .
C24 C25 1.487(9) .
C25 C26 1.367(8) .
C25 C30 1.409(8) .
C26 C27 1.380(9) .
C26 H26A 0.9300 .
C27 C28 1.404(10) .
C27 H27A 0.9300 .
C28 C29 1.357(11) .
C28 H28A 0.9300 .
C29 C30 1.365(10) .
C29 H29A 0.9300 .
C30 H30A 0.9300 .
C31 O10 1.257(8) .
C31 O11 1.262(8) .
C31 C32 1.520(8) .
C32 N7 1.467(8) .
C32 H32A 0.9700 .
C32 H32B 0.9700 .
C33 N7 1.289(6) .
C33 N8 1.381(7) .
C33 S4 1.762(5) .
C34 O12 1.267(6) .
C34 N8 1.332(6) .
C34 C35 1.491(8) .
C35 C36 1.396(8) .
C35 C40 1.396(8) .
C36 C37 1.390(8) .
C36 H36A 0.9300 .
C37 C38 1.360(9) .
C37 H37A 0.9300 .
C38 C39 1.393(11) .
C38 H38A 0.9300 .
C39 C40 1.387(10) .
C39 H39A 0.9300 .
C40 H40A 0.9300 .
C41 O14 1.251(11) .
C41 O13 1.268(12) .
C41 C42 1.528(11) .
C42 N9 1.453(8) .
C42 H42A 0.9700 .
C42 H42B 0.9700 .
C43 N9 1.300(7) .
C43 N10 1.383(7) .
C43 S5 1.759(5) .
C44 O15 1.288(7) .
C44 N10 1.332(7) .
C44 C45 1.479(8) .
C45 C46 1.392(9) .
C45 C50 1.395(8) .
C46 C47 1.398(9) .
C46 H46A 0.9300 .
C47 C48 1.348(10) .
C47 H47A 0.9300 .
C48 C49 1.376(11) .
C48 H48A 0.9300 .
C49 C50 1.352(10) .
C49 H49A 0.9300 .
C50 H50A 0.9300 .
C51 O17 1.242(6) .
C51 O16 1.269(6) .
C51 C52 1.508(7) .
C52 N11 1.471(6) .
C52 H52A 0.9700 .
C52 H52B 0.9700 .
C53 N11 1.302(6) .
C53 N12 1.391(6) .
C53 S6 1.760(5) .
C54 O18 1.269(7) .
C54 N12 1.342(6) .
C54 C55 1.502(9) .
C55 C56 1.324(10) .
C55 C60 1.395(10) .
C56 C57 1.415(10) .
C56 H56A 0.9300 .
C57 C58 1.376(10) .
C57 H57A 0.9300 .
C58 C59 1.365(11) .
C58 H58A 0.9300 .
C59 C60 1.442(11) .
C59 H59A 0.9300 .
C60 H60A 0.9300 .
C61 O19 1.241(6) .
C61 O20 1.258(6) .
C61 C62 1.520(6) .
C62 N13 1.441(6) .
C62 H62A 0.9700 .
C62 H62B 0.9700 .
C63 N13 1.318(6) .
C63 N14 1.364(6) .
C63 S7 1.758(5) .
C64 O21 1.280(6) .
C64 N14 1.341(6) .
C64 C65 1.476(7) .
C65 C66 1.352(8) .
C65 C70 1.402(8) .
C66 C67 1.396(8) .
C66 H66A 0.9300 .
C67 C68 1.348(9) .
C67 H67A 0.9300 .
C68 C69 1.371(9) .
C68 H68A 0.9300 .
C69 C70 1.407(8) .
C69 H69A 0.9300 .
C70 H70A 0.9300 .
C71 O22 1.248(6) .
C71 O23 1.264(6) .
C71 C72 1.506(7) .
C72 N15 1.462(6) .
C72 H72A 0.9700 .
C72 H72B 0.9700 .
C73 N15 1.282(6) .
C73 N16 1.374(6) .
C73 S8 1.773(5) .
C74 O24 1.267(6) .
C74 N16 1.333(6) .
C74 C75 1.496(7) .
C75 C80 1.380(8) .
C75 C76 1.404(8) .
C76 C77 1.368(9) .
C76 H76A 0.9300 .
C77 C78 1.414(12) .
C77 H77A 0.9300 .
C78 C79 1.354(11) .
C78 H78A 0.9300 .
C79 C80 1.381(9) .
C79 H79A 0.9300 .
C80 H80A 0.9300 .
C81 O26 1.231(9) .
C81 O25 1.266(10) .
C81 C82 1.536(10) .
C82 N17 1.460(8) .
C82 H82A 0.9700 .
C82 H82B 0.9700 .
C83 N17 1.285(7) .
C83 N18 1.385(7) .
C83 S9 1.765(6) .
C84 O27 1.274(7) .
C84 N18 1.336(7) .
C84 C85 1.511(8) .
C85 C86 1.374(8) .
C85 C90 1.396(8) .
C86 C87 1.380(8) .
C86 H86A 0.9300 .
C87 C88 1.388(9) .
C87 H87A 0.9300 .
C88 C89 1.374(10) .
C88 H88A 0.9300 .
C89 C90 1.345(8) .
C89 H89A 0.9300 .
C90 H90A 0.9300 .
C91 O28 1.382(9) .
C91 H91A 0.9600 .
C91 H91B 0.9600 .
C91 H91C 0.9600 .
C92 O29 1.426(6) .
C92 H92A 0.9600 .
C92 H92B 0.9600 .
C92 H92C 0.9600 .
C96 O37 1.429(7) .
C96 H96A 0.9600 .
C96 H96B 0.9600 .
C96 H96C 0.9600 .
C97 O38 1.418(6) .
C97 H97A 0.9600 .
C97 H97B 0.9600 .
C97 H97C 0.9600 .
C98 O39 1.494(17) .
C98 H98A 0.9600 .
C98 H98B 0.9599 .
C98 H98C 0.9600 .
C99 O42 1.522(14) .
C99 H99A 0.9600 .
C99 H99B 0.9600 .
C99 H99C 0.9600 .
C103 O44 1.420(10) .
C103 H10E 0.9600 .
C103 H10F 0.9600 .
C103 H10G 0.9600 .
C104 O45 1.385(8) .
C104 H10H 0.9600 .
C104 H10I 0.9600 .
C104 H10J 0.9600 .
Cu1 N2 2.003(4) .
Cu1 S2 2.2315(12) .
Cu1 S6 2.2591(13) .
Cu1 Cu2 2.6826(9) .
Cu1 Cu6 2.7397(8) .
Cu2 N4 2.051(4) .
Cu2 S1 2.2434(13) .
Cu2 S3 2.2851(14) .
Cu2 Cu3 2.8718(9) .
Cu3 N6 2.038(4) .
Cu3 S4 2.2221(14) .
Cu3 S2 2.2873(14) .
Cu3 Cu4 2.6226(9) .
Cu4 N8 2.049(4) .
Cu4 S3 2.2584(14) .
Cu4 S5 2.2872(14) .
Cu4 Cu5 2.7784(9) .
Cu5 N10 2.047(4) .
Cu5 S6 2.2412(14) .
Cu5 S4 2.2608(14) .
Cu5 Cu6 2.6957(9) .
Cu5 S5 2.8015(14) .
Cu6 N12 2.025(4) .
Cu6 S5 2.2352(14) .
Cu6 S1 2.2946(13) .
Cu7 O3 1.899(3) .
Cu7 O1 1.934(3) .
Cu7 N1 1.940(4) .
Cu7 O29 1.979(3) .
Cu7 O28 2.290(4) .
Cu8 O6 1.885(4) .
Cu8 N3 1.897(4) .
Cu8 O4 1.932(3) .
Cu8 O23 1.949(3) 2_656
Cu9 O9 1.896(5) .
Cu9 O7 1.918(5) .
Cu9 N5 1.924(5) .
Cu9 O30 2.050(4) .
Cu9 O31 2.282(6) .
Cu10 N7 1.909(5) .
Cu10 O12 1.911(4) .
Cu10 O32 1.931(5) .
Cu10 O10 1.942(5) .
Cu10 O33 2.382(6) .
Cu11 O15 1.881(5) .
Cu11 O13 1.927(6) .
Cu11 N9 1.931(5) .
Cu11 O34 1.997(6) .
Cu12 N11 1.909(4) .
Cu12 O18 1.919(4) .
Cu12 O16 1.952(3) .
Cu12 O19 1.972(3) .
Cu12 O36 2.301(5) .
Cu13 O21 1.920(4) .
Cu13 N13 1.922(4) .
Cu13 O5 1.952(3) 2_556
Cu13 O20 1.974(3) .
Cu13 O37 2.334(4) .
Cu14 N15 1.926(4) .
Cu14 O17 1.932(4) 1_655
Cu14 O24 1.935(3) .
Cu14 O22 1.983(3) .
Cu14 O38 2.347(3) .
Cu15 N14 1.994(4) .
Cu15 S8 2.2267(14) .
Cu15 S9 2.2385(14) .
Cu15 Cu17 2.7109(8) .
Cu15 Cu16 2.7145(9) .
Cu16 N16 2.061(4) .
Cu16 S7 2.2610(14) .
Cu16 S9 2.2689(13) 2_655
Cu16 Cu17 2.8619(9) 2_655
Cu17 N18 2.024(4) .
Cu17 S8 2.2569(13) 2_655
Cu17 S7 2.2602(13) .
Cu17 Cu16 2.8618(9) 2_655
Cu18 O27 1.878(4) .
Cu18 O25 1.910(6) .
Cu18 N17 1.922(5) .
Cu18 O40 1.949(7) .
Cu18 O39 2.431(9) .
S8 Cu17 2.2568(13) 2_655
S9 Cu16 2.2690(13) 2_655
O5 Cu13 1.952(3) 2_556
O17 Cu14 1.932(4) 1_455
O23 Cu8 1.949(3) 2_656
O28 H28B 0.9300 .
O29 H29B 0.9300 .
O31 H1W 0.8499 .
O31 H2W 0.8501 .
O32 H3W 0.8499 .
O32 H4W 0.8501 .
O33 H5W 0.8500 .
O33 H6W 0.8500 .
O36 C100 1.433(9) .
O36 H36B 0.8499 .
O37 H37 0.9300 .
O38 H38B 0.9300 .
O39 H39B 0.8500 .
O42 H42 0.8200 .
O43 H9W 0.8500 .
O43 H10W 0.8500 .
O44 H44 0.8501 .
O45 H45 0.8200 .
O50 H11W 0.8500 .
O50 H12W 0.8501 .
O52 H13W 0.8499 .
O52 H14W 0.8500 .
C100 H10B 0.9600 .
C100 H10C 0.9600 .
C100 H10D 0.9600 .

loop_
_geom_torsion_atom_site_label_1
_geom_torsion_atom_site_label_2
_geom_torsion_atom_site_label_3
_geom_torsion_atom_site_label_4
_geom_torsion
_geom_torsion_site_symmetry_1
_geom_torsion_site_symmetry_4
O2 C1 C2 N1 175.0(4) . .
O1 C1 C2 N1 -7.1(6) . .
O3 C4 C5 C6 127.4(5) . .
N2 C4 C5 C6 -55.0(6) . .
O3 C4 C5 C10 -49.3(6) . .
N2 C4 C5 C10 128.4(5) . .
C10 C5 C6 C7 1.2(7) . .
C4 C5 C6 C7 -175.5(4) . .
C5 C6 C7 C8 -0.2(7) . .
C6 C7 C8 C9 -0.4(8) . .
C7 C8 C9 C10 0.1(9) . .
C8 C9 C10 C5 0.9(8) . .
C6 C5 C10 C9 -1.5(7) . .
C4 C5 C10 C9 175.3(5) . .
O5 C11 C12 N3 -173.6(4) . .
O4 C11 C12 N3 5.0(6) . .
O6 C14 C15 C16 147.0(5) . .
N4 C14 C15 C16 -35.2(7) . .
O6 C14 C15 C20 -31.5(6) . .
N4 C14 C15 C20 146.3(5) . .
C20 C15 C16 C17 -1.3(8) . .
C14 C15 C16 C17 -179.9(5) . .
C15 C16 C17 C18 -1.3(8) . .
C16 C17 C18 C19 3.5(9) . .
C17 C18 C19 C20 -2.8(8) . .
C18 C19 C20 C15 0.0(8) . .
C16 C15 C20 C19 2.0(8) . .
C14 C15 C20 C19 -179.4(5) . .
O8 C21 C22 N5 -174.4(6) . .
O7 C21 C22 N5 8.6(8) . .
O9 C24 C25 C26 153.6(6) . .
N6 C24 C25 C26 -29.2(8) . .
O9 C24 C25 C30 -26.5(8) . .
N6 C24 C25 C30 150.7(6) . .
C30 C25 C26 C27 -0.1(10) . .
C24 C25 C26 C27 179.8(6) . .
C25 C26 C27 C28 -0.5(11) . .
C26 C27 C28 C29 -0.2(11) . .
C27 C28 C29 C30 1.6(12) . .
C28 C29 C30 C25 -2.2(11) . .
C26 C25 C30 C29 1.5(10) . .
C24 C25 C30 C29 -178.4(6) . .
O10 C31 C32 N7 0.0(10) . .
O11 C31 C32 N7 -178.4(6) . .
O12 C34 C35 C36 141.6(6) . .
N8 C34 C35 C36 -38.6(8) . .
O12 C34 C35 C40 -34.3(8) . .
N8 C34 C35 C40 145.6(6) . .
C40 C35 C36 C37 -2.7(9) . .
C34 C35 C36 C37 -178.5(5) . .
C35 C36 C37 C38 2.8(10) . .
C36 C37 C38 C39 -1.8(11) . .
C37 C38 C39 C40 0.8(12) . .
C38 C39 C40 C35 -0.7(12) . .
C36 C35 C40 C39 1.7(10) . .
C34 C35 C40 C39 177.6(6) . .
O14 C41 C42 N9 -174.0(10) . .
O13 C41 C42 N9 1.2(15) . .
O15 C44 C45 C46 147.5(6) . .
N10 C44 C45 C46 -33.8(9) . .
O15 C44 C45 C50 -31.4(9) . .
N10 C44 C45 C50 147.3(6) . .
C50 C45 C46 C47 0.1(10) . .
C44 C45 C46 C47 -178.9(6) . .
C45 C46 C47 C48 -0.6(11) . .
C46 C47 C48 C49 0.7(13) . .
C47 C48 C49 C50 -0.2(14) . .
C48 C49 C50 C45 -0.4(13) . .
C46 C45 C50 C49 0.4(11) . .
C44 C45 C50 C49 179.4(7) . .
O17 C51 C52 N11 177.0(4) . .
O16 C51 C52 N11 -2.3(6) . .
O18 C54 C55 C56 -138.0(8) . .
N12 C54 C55 C56 45.6(10) . .
O18 C54 C55 C60 44.5(9) . .
N12 C54 C55 C60 -131.8(7) . .
C60 C55 C56 C57 -3.1(13) . .
C54 C55 C56 C57 179.5(7) . .
C55 C56 C57 C58 4.7(13) . .
C56 C57 C58 C59 -1.7(12) . .
C57 C58 C59 C60 -2.5(13) . .
C56 C55 C60 C59 -1.4(12) . .
C54 C55 C60 C59 176.1(7) . .
C58 C59 C60 C55 4.2(12) . .
O19 C61 C62 N13 179.2(4) . .
O20 C61 C62 N13 0.2(7) . .
O21 C64 C65 C66 -112.7(6) . .
N14 C64 C65 C66 66.4(7) . .
O21 C64 C65 C70 65.9(7) . .
N14 C64 C65 C70 -115.0(6) . .
C70 C65 C66 C67 0.6(8) . .
C64 C65 C66 C67 179.3(5) . .
C65 C66 C67 C68 -0.2(9) . .
C66 C67 C68 C69 -0.3(10) . .
C67 C68 C69 C70 0.4(10) . .
C66 C65 C70 C69 -0.6(8) . .
C64 C65 C70 C69 -179.2(5) . .
C68 C69 C70 C65 0.1(9) . .
O22 C71 C72 N15 2.1(6) . .
O23 C71 C72 N15 179.3(4) . .
O24 C74 C75 C80 -139.3(5) . .
N16 C74 C75 C80 42.3(7) . .
O24 C74 C75 C76 38.9(7) . .
N16 C74 C75 C76 -139.5(5) . .
C80 C75 C76 C77 -2.3(9) . .
C74 C75 C76 C77 179.4(6) . .
C75 C76 C77 C78 3.3(10) . .
C76 C77 C78 C79 -1.6(12) . .
C77 C78 C79 C80 -1.1(13) . .
C76 C75 C80 C79 -0.4(10) . .
C74 C75 C80 C79 177.8(6) . .
C78 C79 C80 C75 2.1(12) . .
O26 C81 C82 N17 -179.6(8) . .
O25 C81 C82 N17 1.6(11) . .
O27 C84 C85 C86 137.0(6) . .
N18 C84 C85 C86 -44.5(7) . .
O27 C84 C85 C90 -39.8(7) . .
N18 C84 C85 C90 138.7(5) . .
C90 C85 C86 C87 -0.8(8) . .
C84 C85 C86 C87 -177.6(5) . .
C85 C86 C87 C88 -0.1(9) . .
C86 C87 C88 C89 0.3(9) . .
C87 C88 C89 C90 0.4(9) . .
C88 C89 C90 C85 -1.3(9) . .
C86 C85 C90 C89 1.5(8) . .
C84 C85 C90 C89 178.4(5) . .
N2 Cu1 Cu2 N4 -86.55(15) . .
S2 Cu1 Cu2 N4 41.78(11) . .
S6 Cu1 Cu2 N4 139.21(11) . .
Cu6 Cu1 Cu2 N4 -175.22(11) . .
N2 Cu1 Cu2 S1 44.02(11) . .
S2 Cu1 Cu2 S1 172.34(5) . .
S6 Cu1 Cu2 S1 -90.23(6) . .
Cu6 Cu1 Cu2 S1 -44.66(4) . .
N2 Cu1 Cu2 S3 150.38(12) . .
S2 Cu1 Cu2 S3 -81.29(6) . .
S6 Cu1 Cu2 S3 16.14(8) . .
Cu6 Cu1 Cu2 S3 61.71(6) . .
N2 Cu1 Cu2 Cu3 -170.37(11) . .
S2 Cu1 Cu2 Cu3 -42.04(3) . .
S6 Cu1 Cu2 Cu3 55.39(5) . .
Cu6 Cu1 Cu2 Cu3 100.96(2) . .
N4 Cu2 Cu3 N6 57.98(17) . .
S1 Cu2 Cu3 N6 -157.13(13) . .
S3 Cu2 Cu3 N6 -55.86(13) . .
Cu1 Cu2 Cu3 N6 155.77(12) . .
N4 Cu2 Cu3 S4 -147.00(13) . .
S1 Cu2 Cu3 S4 -2.12(8) . .
S3 Cu2 Cu3 S4 99.16(6) . .
Cu1 Cu2 Cu3 S4 -49.21(5) . .
N4 Cu2 Cu3 S2 -55.56(12) . .
S1 Cu2 Cu3 S2 89.33(6) . .
S3 Cu2 Cu3 S2 -169.39(5) . .
Cu1 Cu2 Cu3 S2 42.23(3) . .
N4 Cu2 Cu3 Cu4 158.61(12) . .
S1 Cu2 Cu3 Cu4 -56.50(6) . .
S3 Cu2 Cu3 Cu4 44.78(4) . .
Cu1 Cu2 Cu3 Cu4 -103.60(3) . .
N6 Cu3 Cu4 N8 -94.48(17) . .
S4 Cu3 Cu4 N8 43.19(13) . .
S2 Cu3 Cu4 N8 136.56(13) . .
Cu2 Cu3 Cu4 N8 -179.90(12) . .
N6 Cu3 Cu4 S3 41.96(12) . .
S4 Cu3 Cu4 S3 179.62(5) . .
S2 Cu3 Cu4 S3 -87.01(6) . .
Cu2 Cu3 Cu4 S3 -43.46(4) . .
N6 Cu3 Cu4 S5 133.69(13) . .
S4 Cu3 Cu4 S5 -88.65(6) . .
S2 Cu3 Cu4 S5 4.72(8) . .
Cu2 Cu3 Cu4 S5 48.26(5) . .
N6 Cu3 Cu4 Cu5 -178.76(12) . .
S4 Cu3 Cu4 Cu5 -41.10(4) . .
S2 Cu3 Cu4 Cu5 52.27(5) . .
Cu2 Cu3 Cu4 Cu5 95.82(2) . .
N8 Cu4 Cu5 N10 63.97(17) . .
S3 Cu4 Cu5 N10 -144.68(13) . .
S5 Cu4 Cu5 N10 -56.87(13) . .
Cu3 Cu4 Cu5 N10 162.50(12) . .
N8 Cu4 Cu5 S6 -145.62(13) . .
S3 Cu4 Cu5 S6 5.72(8) . .
S5 Cu4 Cu5 S6 93.53(6) . .
Cu3 Cu4 Cu5 S6 -47.09(5) . .
N8 Cu4 Cu5 S4 -57.16(12) . .
S3 Cu4 Cu5 S4 94.19(6) . .
S5 Cu4 Cu5 S4 -178.00(5) . .
Cu3 Cu4 Cu5 S4 41.37(4) . .
N8 Cu4 Cu5 Cu6 160.98(12) . .
S3 Cu4 Cu5 Cu6 -47.67(6) . .
S5 Cu4 Cu5 Cu6 40.14(4) . .
Cu3 Cu4 Cu5 Cu6 -100.49(2) . .
N8 Cu4 Cu5 S5 120.84(12) . .
S3 Cu4 Cu5 S5 -87.81(6) . .
Cu3 Cu4 Cu5 S5 -140.63(4) . .
N10 Cu5 Cu6 N12 -83.26(17) . .
S6 Cu5 Cu6 N12 49.98(12) . .
S4 Cu5 Cu6 N12 140.19(12) . .
Cu4 Cu5 Cu6 N12 -170.16(11) . .
S5 Cu5 Cu6 N12 -129.68(12) . .
N10 Cu5 Cu6 S5 46.42(13) . .
S6 Cu5 Cu6 S5 179.66(5) . .
S4 Cu5 Cu6 S5 -90.13(7) . .
Cu4 Cu5 Cu6 S5 -40.48(4) . .
N10 Cu5 Cu6 S1 138.52(13) . .
S6 Cu5 Cu6 S1 -88.23(6) . .
S4 Cu5 Cu6 S1 1.97(9) . .
Cu4 Cu5 Cu6 S1 51.62(6) . .
S5 Cu5 Cu6 S1 92.11(7) . .
N10 Cu5 Cu6 Cu1 -175.99(13) . .
S6 Cu5 Cu6 Cu1 -42.75(4) . .
S4 Cu5 Cu6 Cu1 47.45(6) . .
Cu4 Cu5 Cu6 Cu1 97.10(2) . .
S5 Cu5 Cu6 Cu1 137.59(4) . .
N2 Cu1 Cu6 N12 70.59(16) . .
S2 Cu1 Cu6 N12 -143.76(12) . .
S6 Cu1 Cu6 N12 -48.77(11) . .
Cu2 Cu1 Cu6 N12 166.47(11) . .
N2 Cu1 Cu6 S5 -146.87(12) . .
S2 Cu1 Cu6 S5 -1.22(8) . .
S6 Cu1 Cu6 S5 93.77(6) . .
Cu2 Cu1 Cu6 S5 -50.99(5) . .
N2 Cu1 Cu6 S1 -51.86(12) . .
S2 Cu1 Cu6 S1 93.79(6) . .
S6 Cu1 Cu6 S1 -171.22(5) . .
Cu2 Cu1 Cu6 S1 44.02(4) . .
N2 Cu1 Cu6 Cu5 162.07(12) . .
S2 Cu1 Cu6 Cu5 -52.29(5) . .
S6 Cu1 Cu6 Cu5 42.70(4) . .
Cu2 Cu1 Cu6 Cu5 -102.05(2) . .
N14 Cu15 Cu16 N16 84.91(15) . .
S8 Cu15 Cu16 N16 -45.78(11) . .
S9 Cu15 Cu16 N16 -133.41(11) . .
Cu17 Cu15 Cu16 N16 174.86(10) . .
N14 Cu15 Cu16 S7 -47.40(11) . .
S8 Cu15 Cu16 S7 -178.08(5) . .
S9 Cu15 Cu16 S7 94.29(6) . .
Cu17 Cu15 Cu16 S7 42.55(3) . .
N14 Cu15 Cu16 S9 -144.37(12) . 2_655
S8 Cu15 Cu16 S9 84.95(6) . 2_655
S9 Cu15 Cu16 S9 -2.69(10) . 2_655
Cu17 Cu15 Cu16 S9 -54.42(6) . 2_655
N14 Cu15 Cu16 Cu17 168.51(11) . 2_655
S8 Cu15 Cu16 Cu17 37.83(3) . 2_655
S9 Cu15 Cu16 Cu17 -49.80(5) . 2_655
Cu17 Cu15 Cu16 Cu17 -101.54(2) . 2_655
N14 Cu15 Cu17 N18 -84.79(17) . .
S8 Cu15 Cu17 N18 132.68(13) . .
S9 Cu15 Cu17 N18 43.98(12) . .
Cu16 Cu15 Cu17 N18 -177.06(12) . .
N14 Cu15 Cu17 S8 142.34(13) . 2_655
S8 Cu15 Cu17 S8 -0.19(9) . 2_655
S9 Cu15 Cu17 S8 -88.89(6) . 2_655
Cu16 Cu15 Cu17 S8 50.07(5) . 2_655
N14 Cu15 Cu17 S7 49.73(12) . .
S8 Cu15 Cu17 S7 -92.80(6) . .
S9 Cu15 Cu17 S7 178.50(5) . .
Cu16 Cu15 Cu17 S7 -42.54(4) . .
N14 Cu15 Cu17 Cu16 -170.71(12) . 2_655
S8 Cu15 Cu17 Cu16 46.76(5) . 2_655
S9 Cu15 Cu17 Cu16 -41.93(4) . 2_655
Cu16 Cu15 Cu17 Cu16 97.02(2) . 2_655
N2 C3 N1 C2 176.2(4) . .
S1 C3 N1 C2 -0.7(7) . .
N2 C3 N1 Cu7 -1.4(7) . .
S1 C3 N1 Cu7 -178.3(2) . .
C1 C2 N1 C3 -172.8(4) . .
C1 C2 N1 Cu7 5.1(5) . .
O3 Cu7 N1 C3 9.0(4) . .
O1 Cu7 N1 C3 175.7(4) . .
O29 Cu7 N1 C3 70.8(17) . .
O28 Cu7 N1 C3 -89.0(4) . .
O3 Cu7 N1 C2 -168.7(3) . .
O1 Cu7 N1 C2 -2.1(3) . .
O29 Cu7 N1 C2 -107.0(15) . .
O28 Cu7 N1 C2 93.2(3) . .
O3 C4 N2 C3 7.1(7) . .
C5 C4 N2 C3 -170.2(4) . .
O3 C4 N2 Cu1 179.4(4) . .
C5 C4 N2 Cu1 2.2(6) . .
N1 C3 N2 C4 -8.7(7) . .
S1 C3 N2 C4 168.3(3) . .
N1 C3 N2 Cu1 178.1(4) . .
S1 C3 N2 Cu1 -4.8(4) . .
S2 Cu1 N2 C4 83.8(4) . .
S6 Cu1 N2 C4 -62.4(4) . .
Cu2 Cu1 N2 C4 155.0(3) . .
Cu6 Cu1 N2 C4 -128.7(4) . .
S2 Cu1 N2 C3 -103.3(3) . .
S6 Cu1 N2 C3 110.5(3) . .
Cu2 Cu1 N2 C3 -32.0(3) . .
Cu6 Cu1 N2 C3 44.2(3) . .
N4 C13 N3 C12 -175.5(4) . .
S2 C13 N3 C12 8.5(6) . .
N4 C13 N3 Cu8 13.3(7) . .
S2 C13 N3 Cu8 -162.6(2) . .
C11 C12 N3 C13 -176.4(4) . .
C11 C12 N3 Cu8 -4.1(5) . .
O6 Cu8 N3 C13 -8.8(4) . .
O4 Cu8 N3 C13 174.0(4) . .
O23 Cu8 N3 C13 77.2(17) 2_656 .
O6 Cu8 N3 C12 179.4(3) . .
O4 Cu8 N3 C12 2.2(3) . .
O23 Cu8 N3 C12 -94.7(17) 2_656 .
O6 C14 N4 C13 -5.4(8) . .
C15 C14 N4 C13 177.1(4) . .
O6 C14 N4 Cu2 155.4(4) . .
C15 C14 N4 Cu2 -22.1(6) . .
N3 C13 N4 C14 -6.0(7) . .
S2 C13 N4 C14 170.1(4) . .
N3 C13 N4 Cu2 -169.0(4) . .
S2 C13 N4 Cu2 7.1(4) . .
S1 Cu2 N4 C14 88.8(4) . .
S3 Cu2 N4 C14 -62.6(4) . .
Cu1 Cu2 N4 C14 159.5(4) . .
Cu3 Cu2 N4 C14 -124.6(4) . .
S1 Cu2 N4 C13 -108.3(3) . .
S3 Cu2 N4 C13 100.3(3) . .
Cu1 Cu2 N4 C13 -37.6(3) . .
Cu3 Cu2 N4 C13 38.2(3) . .
N6 C23 N5 C22 -173.3(5) . .
S3 C23 N5 C22 7.5(7) . .
N6 C23 N5 Cu9 16.7(7) . .
S3 C23 N5 Cu9 -162.6(3) . .
C21 C22 N5 C23 -179.6(5) . .
C21 C22 N5 Cu9 -8.2(6) . .
O9 Cu9 N5 C23 -5.5(5) . .
O7 Cu9 N5 C23 175.7(5) . .
O30 Cu9 N5 C23 93.7(6) . .
O31 Cu9 N5 C23 -92.9(5) . .
O9 Cu9 N5 C22 -176.1(4) . .
O7 Cu9 N5 C22 5.1(4) . .
O30 Cu9 N5 C22 -77.0(5) . .
O31 Cu9 N5 C22 96.5(4) . .
O9 C24 N6 C23 -10.1(9) . .
C25 C24 N6 C23 173.1(5) . .
O9 C24 N6 Cu3 148.8(5) . .
C25 C24 N6 Cu3 -28.0(7) . .
N5 C23 N6 C24 -10.6(8) . .
S3 C23 N6 C24 168.7(4) . .
N5 C23 N6 Cu3 -172.5(4) . .
S3 C23 N6 Cu3 6.8(4) . .
S4 Cu3 N6 C24 87.1(4) . .
S2 Cu3 N6 C24 -58.4(4) . .
Cu4 Cu3 N6 C24 160.4(4) . .
Cu2 Cu3 N6 C24 -123.1(4) . .
S4 Cu3 N6 C23 -111.4(3) . .
S2 Cu3 N6 C23 103.1(3) . .
Cu4 Cu3 N6 C23 -38.2(3) . .
Cu2 Cu3 N6 C23 38.3(3) . .
N8 C33 N7 C32 177.1(5) . .
S4 C33 N7 C32 0.8(7) . .
N8 C33 N7 Cu10 -4.0(8) . .
S4 C33 N7 Cu10 179.7(3) . .
C31 C32 N7 C33 -176.6(5) . .
C31 C32 N7 Cu10 4.4(7) . .
O12 Cu10 N7 C33 11.6(5) . .
O32 Cu10 N7 C33 154(7) . .
O10 Cu10 N7 C33 175.7(5) . .
O33 Cu10 N7 C33 -95.4(5) . .
O12 Cu10 N7 C32 -169.5(4) . .
O32 Cu10 N7 C32 -27(7) . .
O10 Cu10 N7 C32 -5.4(4) . .
O33 Cu10 N7 C32 83.6(4) . .
O12 C34 N8 C33 8.6(9) . .
C35 C34 N8 C33 -171.2(5) . .
O12 C34 N8 Cu4 175.4(4) . .
C35 C34 N8 Cu4 -4.5(7) . .
N7 C33 N8 C34 -8.6(8) . .
S4 C33 N8 C34 167.8(4) . .
N7 C33 N8 Cu4 -177.4(4) . .
S4 C33 N8 Cu4 -1.0(4) . .
S3 Cu4 N8 C34 88.4(5) . .
S5 Cu4 N8 C34 -62.7(5) . .
Cu3 Cu4 N8 C34 158.1(4) . .
Cu5 Cu4 N8 C34 -123.8(4) . .
S3 Cu4 N8 C33 -103.4(3) . .
S5 Cu4 N8 C33 105.4(3) . .
Cu3 Cu4 N8 C33 -33.8(3) . .
Cu5 Cu4 N8 C33 44.3(3) . .
N10 C43 N9 C42 178.8(6) . .
S5 C43 N9 C42 2.3(8) . .
N10 C43 N9 Cu11 11.1(8) . .
S5 C43 N9 Cu11 -165.4(3) . .
C41 C42 N9 C43 -171.3(8) . .
C41 C42 N9 Cu11 -2.0(9) . .
O15 Cu11 N9 C43 -4.1(5) . .
O13 Cu11 N9 C43 170.3(6) . .
O34 Cu11 N9 C43 90.1(9) . .
O35 Cu11 N9 C43 -101(2) . .
O35' Cu11 N9 C43 -101.5(9) . .
O15 Cu11 N9 C42 -172.6(5) . .
O13 Cu11 N9 C42 1.8(6) . .
O34 Cu11 N9 C42 -78.4(9) . .
O35 Cu11 N9 C42 90(2) . .
O35' Cu11 N9 C42 90.0(8) . .
O15 C44 N10 C43 0.7(10) . .
C45 C44 N10 C43 -177.8(5) . .
O15 C44 N10 Cu5 168.4(5) . .
C45 C44 N10 Cu5 -10.1(8) . .
N9 C43 N10 C44 -9.9(9) . .
S5 C43 N10 C44 166.7(4) . .
N9 C43 N10 Cu5 -179.7(5) . .
S5 C43 N10 Cu5 -3.0(5) . .
S6 Cu5 N10 C44 87.2(5) . .
S4 Cu5 N10 C44 -59.6(5) . .
Cu6 Cu5 N10 C44 156.1(5) . .
Cu4 Cu5 N10 C44 -123.3(5) . .
S5 Cu5 N10 C44 -167.3(5) . .
S6 Cu5 N10 C43 -103.6(3) . .
S4 Cu5 N10 C43 109.6(3) . .
Cu6 Cu5 N10 C43 -34.7(3) . .
Cu4 Cu5 N10 C43 45.9(3) . .
S5 Cu5 N10 C43 1.9(3) . .
N12 C53 N11 C52 -177.0(4) . .
S6 C53 N11 C52 1.6(6) . .
N12 C53 N11 Cu12 7.2(7) . .
S6 C53 N11 Cu12 -174.2(2) . .
C51 C52 N11 C53 -167.4(4) . .
C51 C52 N11 Cu12 9.0(5) . .
O18 Cu12 N11 C53 -14.7(4) . .
O16 Cu12 N11 C53 166.5(4) . .
O19 Cu12 N11 C53 70.4(8) . .
O36 Cu12 N11 C53 -105.8(4) . .
O18 Cu12 N11 C52 169.2(3) . .
O16 Cu12 N11 C52 -9.6(3) . .
O19 Cu12 N11 C52 -105.7(7) . .
O36 Cu12 N11 C52 78.1(3) . .
O18 C54 N12 C53 -8.2(8) . .
C55 C54 N12 C53 167.6(5) . .
O18 C54 N12 Cu6 177.1(4) . .
C55 C54 N12 Cu6 -7.2(7) . .
N11 C53 N12 C54 7.1(7) . .
S6 C53 N12 C54 -171.6(4) . .
N11 C53 N12 Cu6 -177.3(4) . .
S6 C53 N12 Cu6 4.0(4) . .
S5 Cu6 N12 C54 69.2(5) . .
S1 Cu6 N12 C54 -81.3(4) . .
Cu5 Cu6 N12 C54 133.5(4) . .
Cu1 Cu6 N12 C54 -149.0(4) . .
S5 Cu6 N12 C53 -106.0(3) . .
S1 Cu6 N12 C53 103.5(3) . .
Cu5 Cu6 N12 C53 -41.7(3) . .
Cu1 Cu6 N12 C53 35.8(3) . .
N14 C63 N13 C62 -177.2(5) . .
S7 C63 N13 C62 2.0(7) . .
N14 C63 N13 Cu13 12.9(7) . .
S7 C63 N13 Cu13 -167.9(2) . .
C61 C62 N13 C63 -168.7(5) . .
C61 C62 N13 Cu13 2.3(5) . .
O21 Cu13 N13 C63 -19.5(4) . .
O5 Cu13 N13 C63 -73(2) 2_556 .
O20 Cu13 N13 C63 167.7(4) . .
O37 Cu13 N13 C63 79.2(4) . .
O21 Cu13 N13 C62 169.9(4) . .
O5 Cu13 N13 C62 116(2) 2_556 .
O20 Cu13 N13 C62 -3.0(4) . .
O37 Cu13 N13 C62 -91.4(4) . .
O21 C64 N14 C63 -6.5(8) . .
C65 C64 N14 C63 174.6(5) . .
O21 C64 N14 Cu15 -177.1(4) . .
C65 C64 N14 Cu15 3.9(6) . .
N13 C63 N14 C64 3.7(8) . .
S7 C63 N14 C64 -175.5(4) . .
N13 C63 N14 Cu15 175.1(4) . .
S7 C63 N14 Cu15 -4.1(5) . .
S8 Cu15 N14 C64 -83.2(4) . .
S9 Cu15 N14 C64 69.2(4) . .
Cu17 Cu15 N14 C64 134.8(4) . .
Cu16 Cu15 N14 C64 -148.0(4) . .
S8 Cu15 N14 C63 105.2(3) . .
S9 Cu15 N14 C63 -102.4(3) . .
Cu17 Cu15 N14 C63 -36.9(3) . .
Cu16 Cu15 N14 C63 40.4(3) . .
N16 C73 N15 C72 -176.3(4) . .
S8 C73 N15 C72 2.6(6) . .
N16 C73 N15 Cu14 -1.3(7) . .
S8 C73 N15 Cu14 177.6(2) . .
C71 C72 N15 C73 178.9(4) . .
C71 C72 N15 Cu14 3.3(5) . .
O17 Cu14 N15 C73 -125(4) 1_655 .
O24 Cu14 N15 C73 -12.0(4) . .
O22 Cu14 N15 C73 179.6(4) . .
O38 Cu14 N15 C73 84.5(4) . .
O17 Cu14 N15 C72 50(4) 1_655 .
O24 Cu14 N15 C72 163.3(3) . .
O22 Cu14 N15 C72 -5.1(3) . .
O38 Cu14 N15 C72 -100.2(3) . .
O24 C74 N16 C73 -6.9(7) . .
C75 C74 N16 C73 171.3(4) . .
O24 C74 N16 Cu16 -166.8(4) . .
C75 C74 N16 Cu16 11.4(6) . .
N15 C73 N16 C74 14.4(7) . .
S8 C73 N16 C74 -164.5(3) . .
N15 C73 N16 Cu16 177.4(4) . .
S8 C73 N16 Cu16 -1.6(4) . .
S7 Cu16 N16 C74 -91.9(4) . .
S9 Cu16 N16 C74 57.6(4) 2_655 .
Cu15 Cu16 N16 C74 -161.1(4) . .
Cu17 Cu16 N16 C74 119.1(4) 2_655 .
S7 Cu16 N16 C73 106.2(3) . .
S9 Cu16 N16 C73 -104.3(3) 2_655 .
Cu15 Cu16 N16 C73 37.0(3) . .
Cu17 Cu16 N16 C73 -42.8(3) 2_655 .
N18 C83 N17 C82 -179.8(5) . .
S9 C83 N17 C82 -0.6(8) . .
N18 C83 N17 Cu18 6.3(8) . .
S9 C83 N17 Cu18 -174.5(3) . .
C81 C82 N17 C83 -176.7(6) . .
C81 C82 N17 Cu18 -2.0(7) . .
O27 Cu18 N17 C83 6.8(5) . .
O25 Cu18 N17 C83 175.8(5) . .
O40 Cu18 N17 C83 103(2) . .
O39 Cu18 N17 C83 -84.8(5) . .
O27 Cu18 N17 C82 -167.5(4) . .
O25 Cu18 N17 C82 1.5(5) . .
O40 Cu18 N17 C82 -72(2) . .
O39 Cu18 N17 C82 100.9(5) . .
O27 C84 N18 C83 2.9(9) . .
C85 C84 N18 C83 -175.5(4) . .
O27 C84 N18 Cu17 174.8(4) . .
C85 C84 N18 Cu17 -3.5(7) . .
N17 C83 N18 C84 -14.0(8) . .
S9 C83 N18 C84 166.7(4) . .
N17 C83 N18 Cu17 172.9(4) . .
S9 C83 N18 Cu17 -6.4(4) . .
S8 Cu17 N18 C84 -66.6(5) 2_655 .
S7 Cu17 N18 C84 87.1(4) . .
Cu15 Cu17 N18 C84 156.6(4) . .
Cu16 Cu17 N18 C84 -127.1(4) 2_655 .
S8 Cu17 N18 C83 106.1(3) 2_655 .
S7 Cu17 N18 C83 -100.2(3) . .
Cu15 Cu17 N18 C83 -30.8(3) . .
Cu16 Cu17 N18 C83 45.6(3) 2_655 .
N1 C3 S1 Cu2 -131.0(4) . .
N2 C3 S1 Cu2 51.8(4) . .
N1 C3 S1 Cu6 127.6(4) . .
N2 C3 S1 Cu6 -49.6(4) . .
N4 Cu2 S1 C3 28.9(2) . .
S3 Cu2 S1 C3 179.19(17) . .
Cu1 Cu2 S1 C3 -53.43(17) . .
Cu3 Cu2 S1 C3 -102.28(17) . .
N4 Cu2 S1 Cu6 137.27(15) . .
S3 Cu2 S1 Cu6 -72.42(6) . .
Cu1 Cu2 S1 Cu6 54.96(4) . .
Cu3 Cu2 S1 Cu6 6.11(8) . .
N12 Cu6 S1 C3 -22.9(2) . .
S5 Cu6 S1 C3 -178.90(16) . .
Cu5 Cu6 S1 C3 105.86(16) . .
Cu1 Cu6 S1 C3 57.80(16) . .
N12 Cu6 S1 Cu2 -134.86(14) . .
S5 Cu6 S1 Cu2 69.13(6) . .
Cu5 Cu6 S1 Cu2 -6.11(8) . .
Cu1 Cu6 S1 Cu2 -54.17(4) . .
N3 C13 S2 Cu1 -145.5(3) . .
N4 C13 S2 Cu1 38.3(4) . .
N3 C13 S2 Cu3 110.4(4) . .
N4 C13 S2 Cu3 -65.9(3) . .
N2 Cu1 S2 C13 35.5(2) . .
S6 Cu1 S2 C13 -175.74(18) . .
Cu2 Cu1 S2 C13 -47.36(18) . .
Cu6 Cu1 S2 C13 -98.71(19) . .
N2 Cu1 S2 Cu3 138.77(15) . .
S6 Cu1 S2 Cu3 -72.44(6) . .
Cu2 Cu1 S2 Cu3 55.95(4) . .
Cu6 Cu1 S2 Cu3 4.60(7) . .
N6 Cu3 S2 C13 -13.9(2) . .
S4 Cu3 S2 C13 -170.92(15) . .
Cu4 Cu3 S2 C13 111.13(16) . .
Cu2 Cu3 S2 C13 64.45(15) . .
N6 Cu3 S2 Cu1 -131.13(14) . .
S4 Cu3 S2 Cu1 71.85(6) . .
Cu4 Cu3 S2 Cu1 -6.10(7) . .
Cu2 Cu3 S2 Cu1 -52.78(4) . .
N5 C23 S3 Cu4 -143.4(4) . .
N6 C23 S3 Cu4 37.3(4) . .
N5 C23 S3 Cu2 112.7(4) . .
N6 C23 S3 Cu2 -66.6(4) . .
N8 Cu4 S3 C23 33.8(3) . .
S5 Cu4 S3 C23 -172.7(2) . .
Cu3 Cu4 S3 C23 -46.6(2) . .
Cu5 Cu4 S3 C23 -102.6(2) . .
N8 Cu4 S3 Cu2 138.67(17) . .
S5 Cu4 S3 Cu2 -67.75(6) . .
Cu3 Cu4 S3 Cu2 58.32(4) . .
Cu5 Cu4 S3 Cu2 2.31(7) . .
N4 Cu2 S3 C23 -11.0(2) . .
S1 Cu2 S3 C23 -167.40(18) . .
Cu1 Cu2 S3 C23 106.94(19) . .
Cu3 Cu2 S3 C23 64.38(18) . .
N4 Cu2 S3 Cu4 -129.00(12) . .
S1 Cu2 S3 Cu4 74.60(6) . .
Cu1 Cu2 S3 Cu4 -11.06(7) . .
Cu3 Cu2 S3 Cu4 -53.62(4) . .
N7 C33 S4 Cu3 -136.6(4) . .
N8 C33 S4 Cu3 46.8(4) . .
N7 C33 S4 Cu5 118.4(4) . .
N8 C33 S4 Cu5 -58.2(4) . .
N6 Cu3 S4 C33 32.7(3) . .
S2 Cu3 S4 C33 179.51(19) . .
Cu4 Cu3 S4 C33 -51.40(19) . .
Cu2 Cu3 S4 C33 -108.07(19) . .
N6 Cu3 S4 Cu5 137.63(19) . .
S2 Cu3 S4 Cu5 -75.55(6) . .
Cu4 Cu3 S4 Cu5 53.54(4) . .
Cu2 Cu3 S4 Cu5 -3.13(7) . .
N10 Cu5 S4 C33 -11.4(2) . .
S6 Cu5 S4 C33 -166.97(18) . .
Cu6 Cu5 S4 C33 118.10(18) . .
Cu4 Cu5 S4 C33 63.84(18) . .
S5 Cu5 S4 C33 62.17(18) . .
N10 Cu5 S4 Cu3 -126.16(14) . .
S6 Cu5 S4 Cu3 78.23(6) . .
Cu6 Cu5 S4 Cu3 3.30(8) . .
Cu4 Cu5 S4 Cu3 -50.96(4) . .
S5 Cu5 S4 Cu3 -52.63(6) . .
N9 C43 S5 Cu6 -129.8(4) . .
N10 C43 S5 Cu6 53.4(4) . .
N9 C43 S5 Cu4 120.5(5) . .
N10 C43 S5 Cu4 -56.4(4) . .
N9 C43 S5 Cu5 179.0(5) . .
N10 C43 S5 Cu5 2.2(3) . .
N12 Cu6 S5 C43 19.7(2) . .
S1 Cu6 S5 C43 173.75(19) . .
Cu5 Cu6 S5 C43 -55.81(19) . .
Cu1 Cu6 S5 C43 -110.49(19) . .
N12 Cu6 S5 Cu4 128.65(15) . .
S1 Cu6 S5 Cu4 -77.25(6) . .
Cu5 Cu6 S5 Cu4 53.19(4) . .
Cu1 Cu6 S5 Cu4 -1.50(7) . .
N12 Cu6 S5 Cu5 75.47(15) . .
S1 Cu6 S5 Cu5 -130.44(4) . .
Cu1 Cu6 S5 Cu5 -54.68(4) . .
N8 Cu4 S5 C43 -9.2(2) . .
S3 Cu4 S5 C43 -169.17(19) . .
Cu3 Cu4 S5 C43 115.43(19) . .
Cu5 Cu4 S5 C43 63.21(18) . .
N8 Cu4 S5 Cu6 -124.56(14) . .
S3 Cu4 S5 Cu6 75.52(6) . .
Cu3 Cu4 S5 Cu6 0.12(7) . .
Cu5 Cu4 S5 Cu6 -52.10(4) . .
N8 Cu4 S5 Cu5 -72.46(14) . .
S3 Cu4 S5 Cu5 127.62(5) . .
Cu3 Cu4 S5 Cu5 52.22(5) . .
N10 Cu5 S5 C43 -1.5(2) . .
S6 Cu5 S5 C43 125.24(19) . .
S4 Cu5 S5 C43 -111.33(19) . .
Cu6 Cu5 S5 C43 125.60(19) . .
Cu4 Cu5 S5 C43 -113.40(19) . .
N10 Cu5 S5 Cu6 -127.09(14) . .
S6 Cu5 S5 Cu6 -0.36(5) . .
S4 Cu5 S5 Cu6 123.07(5) . .
Cu4 Cu5 S5 Cu6 121.00(4) . .
N10 Cu5 S5 Cu4 111.91(14) . .
S6 Cu5 S5 Cu4 -121.36(5) . .
S4 Cu5 S5 Cu4 2.07(5) . .
Cu6 Cu5 S5 Cu4 -121.00(5) . .
N11 C53 S6 Cu5 -130.2(3) . .
N12 C53 S6 Cu5 48.5(3) . .
N11 C53 S6 Cu1 125.1(3) . .
N12 C53 S6 Cu1 -56.2(3) . .
N10 Cu5 S6 C53 23.8(2) . .
S4 Cu5 S6 C53 173.98(17) . .
Cu6 Cu5 S6 C53 -56.48(16) . .
Cu4 Cu5 S6 C53 -113.93(17) . .
S5 Cu5 S6 C53 -56.20(17) . .
N10 Cu5 S6 Cu1 134.57(17) . .
S4 Cu5 S6 Cu1 -75.27(5) . .
Cu6 Cu5 S6 Cu1 54.26(4) . .
Cu4 Cu5 S6 Cu1 -3.18(7) . .
S5 Cu5 S6 Cu1 54.55(6) . .
N2 Cu1 S6 C53 -20.6(2) . .
S2 Cu1 S6 C53 -173.30(18) . .
Cu2 Cu1 S6 C53 106.08(18) . .
Cu6 Cu1 S6 C53 58.09(18) . .
N2 Cu1 S6 Cu5 -132.23(13) . .
S2 Cu1 S6 Cu5 75.07(6) . .
Cu2 Cu1 S6 Cu5 -5.55(7) . .
Cu6 Cu1 S6 Cu5 -53.54(4) . .
N13 C63 S7 Cu17 -123.6(4) . .
N14 C63 S7 Cu17 55.7(4) . .
N13 C63 S7 Cu16 134.3(4) . .
N14 C63 S7 Cu16 -46.4(4) . .
N18 Cu17 S7 C63 22.1(2) . .
S8 Cu17 S7 C63 178.66(17) 2_655 .
Cu15 Cu17 S7 C63 -58.02(17) . .
Cu16 Cu17 S7 C63 -111.97(17) 2_655 .
N18 Cu17 S7 Cu16 133.00(17) . .
S8 Cu17 S7 Cu16 -70.42(5) 2_655 .
Cu15 Cu17 S7 Cu16 52.89(3) . .
Cu16 Cu17 S7 Cu16 -1.06(7) 2_655 .
N16 Cu16 S7 C63 -26.5(2) . .
S9 Cu16 S7 C63 -177.69(18) 2_655 .
Cu15 Cu16 S7 C63 53.57(18) . .
Cu17 Cu16 S7 C63 107.56(18) 2_655 .
N16 Cu16 S7 Cu17 -132.93(15) . .
S9 Cu16 S7 Cu17 75.91(6) 2_655 .
Cu15 Cu16 S7 Cu17 -52.83(4) . .
Cu17 Cu16 S7 Cu17 1.16(7) 2_655 .
N15 C73 S8 Cu15 132.1(3) . .
N16 C73 S8 Cu15 -48.8(4) . .
N15 C73 S8 Cu17 -115.3(4) . 2_655
N16 C73 S8 Cu17 63.8(3) . 2_655
N14 Cu15 S8 C73 -21.2(2) . .
S9 Cu15 S8 C73 -178.87(17) . .
Cu17 Cu15 S8 C73 107.76(17) . .
Cu16 Cu15 S8 C73 54.35(16) . .
N14 Cu15 S8 Cu17 -128.81(15) . 2_655
S9 Cu15 S8 Cu17 73.53(6) . 2_655
Cu17 Cu15 S8 Cu17 0.16(8) . 2_655
Cu16 Cu15 S8 Cu17 -53.25(4) . 2_655
N17 C83 S9 Cu15 -125.2(4) . .
N18 C83 S9 Cu15 54.1(4) . .
N17 C83 S9 Cu16 127.5(4) . 2_655
N18 C83 S9 Cu16 -53.2(4) . 2_655
N14 Cu15 S9 C83 21.4(2) . .
S8 Cu15 S9 C83 179.72(18) . .
Cu17 Cu15 S9 C83 -53.93(18) . .
Cu16 Cu15 S9 C83 -108.39(18) . .
N14 Cu15 S9 Cu16 131.82(14) . 2_655
S8 Cu15 S9 Cu16 -69.85(5) . 2_655
Cu17 Cu15 S9 Cu16 56.51(4) . 2_655
Cu16 Cu15 S9 Cu16 2.04(8) . 2_655
O2 C1 O1 Cu7 -176.6(4) . .
C2 C1 O1 Cu7 5.6(6) . .
O3 Cu7 O1 C1 74.1(8) . .
N1 Cu7 O1 C1 -1.9(4) . .
O29 Cu7 O1 C1 172.5(3) . .
O28 Cu7 O1 C1 -102.1(4) . .
N2 C4 O3 Cu7 4.9(7) . .
C5 C4 O3 Cu7 -177.8(3) . .
O1 Cu7 O3 C4 -86.1(8) . .
N1 Cu7 O3 C4 -10.7(4) . .
O29 Cu7 O3 C4 174.3(4) . .
O28 Cu7 O3 C4 90.1(4) . .
O5 C11 O4 Cu8 175.2(4) . .
C12 C11 O4 Cu8 -3.4(5) . .
O6 Cu8 O4 C11 -57(3) . .
N3 Cu8 O4 C11 0.7(3) . .
O23 Cu8 O4 C11 175.2(3) 2_656 .
O4 C11 O5 Cu13 1.1(7) . 2_556
C12 C11 O5 Cu13 179.7(3) . 2_556
N4 C14 O6 Cu8 8.0(7) . .
C15 C14 O6 Cu8 -174.4(3) . .
N3 Cu8 O6 C14 -1.3(4) . .
O4 Cu8 O6 C14 56(3) . .
O23 Cu8 O6 C14 -175.8(4) 2_656 .
O8 C21 O7 Cu9 178.4(6) . .
C22 C21 O7 Cu9 -4.9(8) . .
O9 Cu9 O7 C21 -17(4) . .
N5 Cu9 O7 C21 0.0(5) . .
O30 Cu9 O7 C21 147.8(5) . .
O31 Cu9 O7 C21 -125.0(5) . .
N6 C24 O9 Cu9 21.9(9) . .
C25 C24 O9 Cu9 -161.2(4) . .
O7 Cu9 O9 C24 5(4) . .
N5 Cu9 O9 C24 -12.4(5) . .
O30 Cu9 O9 C24 -160.3(5) . .
O31 Cu9 O9 C24 112.7(5) . .
O11 C31 O10 Cu10 173.9(6) . .
C32 C31 O10 Cu10 -4.3(9) . .
N7 Cu10 O10 C31 5.5(5) . .
O12 Cu10 O10 C31 82.5(8) . .
O32 Cu10 O10 C31 -175.3(5) . .
O33 Cu10 O10 C31 -88.6(5) . .
N8 C34 O12 Cu10 4.1(9) . .
C35 C34 O12 Cu10 -176.0(4) . .
N7 Cu10 O12 C34 -11.7(5) . .
O32 Cu10 O12 C34 169.6(5) . .
O10 Cu10 O12 C34 -88.2(8) . .
O33 Cu10 O12 C34 82.5(5) . .
O14 C41 O13 Cu11 175.0(11) . .
C42 C41 O13 Cu11 0.3(15) . .
O15 Cu11 O13 C41 60(3) . .
N9 Cu11 O13 C41 -1.2(10) . .
O34 Cu11 O13 C41 160.5(10) . .
O35 Cu11 O13 C41 -109.2(19) . .
O35' Cu11 O13 C41 -109.1(11) . .
N10 C44 O15 Cu11 6.4(10) . .
C45 C44 O15 Cu11 -175.1(4) . .
O13 Cu11 O15 C44 -65(2) . .
N9 Cu11 O15 C44 -4.3(6) . .
O34 Cu11 O15 C44 -165.6(6) . .
O35 Cu11 O15 C44 104.0(17) . .
O35' Cu11 O15 C44 103.9(8) . .
O17 C51 O16 Cu12 175.3(4) . .
C52 C51 O16 Cu12 -5.3(5) . .
N11 Cu12 O16 C51 8.5(3) . .
O18 Cu12 O16 C51 -7(2) . .
O19 Cu12 O16 C51 173.8(3) . .
O36 Cu12 O16 C51 -95.7(3) . .
O16 C51 O17 Cu14 -0.2(6) . 1_455
C52 C51 O17 Cu14 -179.5(3) . 1_455
N12 C54 O18 Cu12 -5.3(8) . .
C55 C54 O18 Cu12 178.9(4) . .
N11 Cu12 O18 C54 13.7(4) . .
O16 Cu12 O18 C54 29(2) . .
O19 Cu12 O18 C54 -151.6(4) . .
O36 Cu12 O18 C54 117.8(5) . .
O20 C61 O19 Cu12 20.2(7) . .
C62 C61 O19 Cu12 -158.6(4) . .
N11 Cu12 O19 C61 1.8(9) . .
O18 Cu12 O19 C61 87.1(4) . .
O16 Cu12 O19 C61 -92.9(4) . .
O36 Cu12 O19 C61 178.2(4) . .
O19 C61 O20 Cu13 178.5(4) . .
C62 C61 O20 Cu13 -2.7(6) . .
O21 Cu13 O20 C61 -54.2(11) . .
N13 Cu13 O20 C61 3.2(4) . .
O5 Cu13 O20 C61 -173.0(3) 2_556 .
O37 Cu13 O20 C61 100.3(4) . .
N14 C64 O21 Cu13 -8.0(8) . .
C65 C64 O21 Cu13 170.9(3) . .
N13 Cu13 O21 C64 17.3(4) . .
O5 Cu13 O21 C64 -166.2(4) 2_556 .
O20 Cu13 O21 C64 74.2(11) . .
O37 Cu13 O21 C64 -80.0(4) . .
O23 C71 O22 Cu14 176.7(4) . .
C72 C71 O22 Cu14 -6.2(5) . .
N15 Cu14 O22 C71 6.3(3) . .
O17 Cu14 O22 C71 -171.7(3) 1_655 .
O24 Cu14 O22 C71 -55.0(8) . .
O38 Cu14 O22 C71 101.2(3) . .
O22 C71 O23 Cu8 14.4(6) . 2_656
C72 C71 O23 Cu8 -162.7(3) . 2_656
N16 C74 O24 Cu14 -12.7(7) . .
C75 C74 O24 Cu14 169.2(3) . .
N15 Cu14 O24 C74 18.5(4) . .
O17 Cu14 O24 C74 -163.7(4) 1_655 .
O22 Cu14 O24 C74 79.3(8) . .
O38 Cu14 O24 C74 -76.9(4) . .
O26 C81 O25 Cu18 -179.1(9) . .
C82 C81 O25 Cu18 -0.5(11) . .
O27 Cu18 O25 C81 71.6(15) . .
N17 Cu18 O25 C81 -0.6(7) . .
O40 Cu18 O25 C81 172.1(7) . .
O39 Cu18 O25 C81 -93.9(7) . .
N18 C84 O27 Cu18 14.9(8) . .
C85 C84 O27 Cu18 -166.7(4) . .
O25 Cu18 O27 C84 -88.4(13) . .
N17 Cu18 O27 C84 -16.7(5) . .
O40 Cu18 O27 C84 170.8(5) . .
O39 Cu18 O27 C84 77.3(5) . .
O3 Cu7 O28 C91 -131.4(6) . .
O1 Cu7 O28 C91 47.7(6) . .
N1 Cu7 O28 C91 -38.8(6) . .
O29 Cu7 O28 C91 143.2(6) . .
O3 Cu7 O29 C92 172.4(4) . .
O1 Cu7 O29 C92 6.1(4) . .
N1 Cu7 O29 C92 110.4(16) . .
O28 Cu7 O29 C92 -89.5(4) . .
N11 Cu12 O36 C100 -61.2(6) . .
O18 Cu12 O36 C100 -151.8(5) . .
O16 Cu12 O36 C100 23.7(5) . .
O19 Cu12 O36 C100 119.8(5) . .
O21 Cu13 O37 C96 154.2(4) . .
N13 Cu13 O37 C96 62.1(4) . .
O5 Cu13 O37 C96 -119.9(4) 2_556 .
O20 Cu13 O37 C96 -22.1(4) . .
N15 Cu14 O38 C97 76.8(4) . .
O17 Cu14 O38 C97 -102.0(4) 1_655 .
O24 Cu14 O38 C97 167.1(4) . .
O22 Cu14 O38 C97 -7.6(4) . .
O27 Cu18 O39 C98 -36.5(9) . .
O25 Cu18 O39 C98 140.6(9) . .
N17 Cu18 O39 C98 54.6(9) . .
O40 Cu18 O39 C98 -126.4(9) . .

loop_
_platon_squeeze_void_nr
_platon_squeeze_void_average_x
_platon_squeeze_void_average_y
_platon_squeeze_void_average_z
_platon_squeeze_void_volume
_platon_squeeze_void_count_electrons
_platon_squeeze_void_content
1 -0.166 0.500 0.999 1962 325 ' '
2 0.319 0.874 0.621 10 1 ' '
3 0.452 0.016 0.216 11 9 ' '
4 0.548 0.984 0.784 11 7 ' '
5 0.680 0.126 0.379 10 1 ' '
